data_1517878
loop_
_publ_author_name
'Fleischmann, Martin'
'Jones, James S.'
'Gabba\"i, Fran\,cois P.'
'Scheer, Manfred'

_publ_section_title
;
 A comparative study of the coordination behavior of cyclo-P5and
 cyclo-As5ligand complexes towards the trinuclear Lewis acid complex
 (perfluoro-ortho-phenylene)mercury
;
_journal_issue 1
_journal_name_full 'Chem. Sci.'
_journal_page_first 132
_journal_paper_doi 10.1039/C4SC02353F
_journal_volume 6
_journal_year 2015
_chemical_compound_source 'see text'
_chemical_formula_moiety 'C28 H15 As5 F12 Fe Hg3, 2(C10 H15 As5 Fe), C7 H8'
_chemical_formula_sum 'C55 H53 As15 F12 Fe3 Hg3'
_chemical_formula_weight 2835.09
_chemical_name_systematic ?
_space_group_IT_number 15
_symmetry_cell_setting monoclinic
_symmetry_Int_Tables_number 15
_symmetry_space_group_name_Hall '-C 2yc'
_symmetry_space_group_name_H-M 'C 1 2/c 1'
_atom_sites_solution_hydrogens geom
_atom_sites_solution_primary direct
_atom_sites_solution_secondary difmap
_cell_angle_alpha 90
_cell_angle_beta 109.887(2)
_cell_angle_gamma 90
_cell_formula_units_Z 8
_cell_length_a 48.2155(11)
_cell_length_b 14.1380(2)
_cell_length_c 22.3159(5)
_cell_measurement_reflns_used 14030
_cell_measurement_temperature 123(1)
_cell_measurement_theta_max 29.4131
_cell_measurement_theta_min 2.8092
_cell_volume 14304.9(5)
_computing_cell_refinement
;
CrysAlisPro, Agilent Technologies,
Version 1.171.35.21 (release 20-01-2012 CrysAlis171 .NET)
(compiled Jan 23 2012,18:06:46)
;
_computing_data_collection
;
CrysAlisPro, Agilent Technologies,
Version 1.171.35.21 (release 20-01-2012 CrysAlis171 .NET)
(compiled Jan 23 2012,18:06:46)
;
_computing_data_reduction
;
CrysAlisPro, Agilent Technologies,
Version 1.171.35.21 (release 20-01-2012 CrysAlis171 .NET)
(compiled Jan 23 2012,18:06:46)
;
_computing_molecular_graphics 'PLATON (Spek, 1990)'
_computing_publication_material 'PLATON (Spek, 2003)'
_computing_structure_refinement 'SHELXL-97 (Sheldrick, 1997)'
_computing_structure_solution 'SIR-97 (Altomare, 1999)'
_diffrn_ambient_temperature 123(1)
_diffrn_detector_area_resol_mean 10.5431
_diffrn_measured_fraction_theta_full 0.971
_diffrn_measured_fraction_theta_max 0.971
_diffrn_measurement_device_type 'Xcalibur, Ruby, Gemini Ultra'
_diffrn_measurement_method '\w scans'
_diffrn_radiation_monochromator graphite
_diffrn_radiation_probe x-ray
_diffrn_radiation_source 'Enhance (Mo) X-ray Source'
_diffrn_radiation_type MoK\a
_diffrn_radiation_wavelength 0.71073
_diffrn_reflns_av_R_equivalents 0.0314
_diffrn_reflns_av_sigmaI/netI 0.0378
_diffrn_reflns_limit_h_max 50
_diffrn_reflns_limit_h_min -61
_diffrn_reflns_limit_k_max 17
_diffrn_reflns_limit_k_min -18
_diffrn_reflns_limit_l_max 28
_diffrn_reflns_limit_l_min -23
_diffrn_reflns_number 39165
_diffrn_reflns_reduction_process
;
;
_diffrn_reflns_theta_full 27.48
_diffrn_reflns_theta_max 27.48
_diffrn_reflns_theta_min 2.81
_exptl_absorpt_coefficient_mu 13.914
_exptl_absorpt_correction_T_max 0.510
_exptl_absorpt_correction_T_min 0.129
_exptl_absorpt_correction_type analytical
_exptl_absorpt_process_details
;
CrysAlisPro, Agilent Technologies,
Version 1.171.35.21 (release 20-01-2012 CrysAlis171 .NET)
(compiled Jan 23 2012,18:06:46)
Analytical numeric absorption correction using a multifaceted crystal
            model based on expressions derived by R.C. Clark & J.S. Reid.
(Clark, R. C. & Reid, J. S. (1995). Acta Cryst. A51, 887-897)
;
_exptl_crystal_colour green
_exptl_crystal_density_diffrn 2.633
_exptl_crystal_density_method 'Not Measured'
_exptl_crystal_description block
_exptl_crystal_F_000 10432
_exptl_crystal_size_max 0.2921
_exptl_crystal_size_mid 0.0930
_exptl_crystal_size_min 0.0508
_refine_diff_density_max 1.206
_refine_diff_density_min -0.793
_refine_diff_density_rms 0.129
_refine_ls_extinction_method none
_refine_ls_goodness_of_fit_ref 1.006
_refine_ls_hydrogen_treatment constr
_refine_ls_matrix_type full
_refine_ls_number_parameters 863
_refine_ls_number_reflns 15949
_refine_ls_number_restraints 0
_refine_ls_restrained_S_all 1.006
_refine_ls_R_factor_all 0.0369
_refine_ls_R_factor_gt 0.0267
_refine_ls_shift/su_max 0.010
_refine_ls_shift/su_mean 0.001
_refine_ls_structure_factor_coef Fsqd
_refine_ls_weighting_details 'calc w=1/[\s^2^(Fo^2^)+(0.0181P)^2^+43.5256P] where P=(Fo^2^+2Fc^2^)/3'
_refine_ls_weighting_scheme calc
_refine_ls_wR_factor_gt 0.0530
_refine_ls_wR_factor_ref 0.0561
_reflns_number_gt 13516
_reflns_number_total 15949
_reflns_threshold_expression >2\s(i)
_cod_data_source_file c4sc02353f2.cif
_cod_data_source_block 1
_cod_depositor_comments
;
The following automatic conversions were performed:

'_symmetry_cell_setting' value 'Monoclinic' changed to 'monoclinic'
according to
/usr/data/users/saulius/crontab/automatic-downloads/rss-feeds/RSC/lib/dictionaries/cif_core.dic
dictionary named 'cif_core.dic' version 2.4.2 from 2011-04-26.

Automatic conversion script
Id: cif_fix_values 2827 2014-09-09 07:05:25Z andrius 

 Adding full bibliography for 1517871--1517880.cif.
;
_cod_original_sg_symbol_H-M 'C 2/c'
_cod_database_code 1517878

loop_
_symmetry_equiv_pos_site_id
_symmetry_equiv_pos_as_xyz
1 x,y,z
2 -x,y,1/2-z
3 -x,-y,-z
4 x,-y,1/2+z
5 1/2+x,1/2+y,z
6 1/2-x,1/2+y,1/2-z
7 1/2-x,1/2-y,-z
8 1/2+x,1/2-y,1/2+z

loop_
_atom_site_aniso_label
_atom_site_aniso_U_11
_atom_site_aniso_U_22
_atom_site_aniso_U_33
_atom_site_aniso_U_23
_atom_site_aniso_U_13
_atom_site_aniso_U_12
Hg1 0.0244(1) 0.0191(1) 0.0221(1) -0.0005(1) 0.0093(1) 0.0007(1)
Hg2 0.0251(1) 0.0184(1) 0.0210(1) 0.0024(1) 0.0088(1) 0.0019(1)
Hg3 0.0232(1) 0.0179(1) 0.0254(1) 0.0008(1) 0.0100(1) 0.0012(1)
As1 0.0397(3) 0.0326(2) 0.0237(2) 0.0064(2) 0.0063(2) 0.0085(2)
As2 0.0329(3) 0.0333(2) 0.0290(3) -0.0109(2) 0.0087(2) -0.0055(2)
As3 0.0405(3) 0.0271(2) 0.0311(3) 0.0011(2) 0.0218(2) 0.0093(2)
As4 0.0223(2) 0.0518(3) 0.0254(2) -0.0025(2) 0.0132(2) -0.0004(2)
As5 0.0462(3) 0.0292(2) 0.0277(3) -0.0009(2) 0.0198(2) -0.0117(2)
Fe1 0.0185(3) 0.0167(3) 0.0188(3) 0.0002(2) 0.0080(2) 0.0011(2)
F1 0.0370(16) 0.0254(13) 0.0362(16) 0.0001(12) 0.0051(13) -0.0068(11)
F2 0.0235(14) 0.0462(16) 0.0313(15) 0.0010(13) 0.0052(12) -0.0022(12)
F3 0.0260(14) 0.0380(14) 0.0358(15) 0.0130(12) 0.0111(12) 0.0102(11)
F4 0.0350(15) 0.0206(12) 0.0413(16) 0.0082(12) 0.0187(13) 0.0070(11)
F5 0.0271(15) 0.0316(14) 0.0390(16) 0.0020(12) 0.0062(12) 0.0021(11)
F6 0.0353(16) 0.0285(13) 0.0459(17) 0.0131(13) 0.0121(13) 0.0115(12)
F7 0.0491(17) 0.0160(12) 0.0389(16) 0.0053(12) 0.0159(14) 0.0021(11)
F8 0.0312(15) 0.0256(13) 0.0339(15) 0.0002(12) 0.0102(12) -0.0034(11)
F9 0.0431(17) 0.0220(13) 0.0397(16) 0.0031(12) 0.0078(13) 0.0022(12)
F10 0.0457(18) 0.0205(12) 0.0575(19) -0.0050(13) 0.0199(15) -0.0081(12)
F11 0.0273(16) 0.0354(15) 0.062(2) -0.0102(15) 0.0027(14) -0.0074(12)
F12 0.0266(15) 0.0322(14) 0.0473(18) 0.0024(13) 0.0031(13) 0.0042(11)
C1 0.027(2) 0.031(2) 0.017(2) -0.0003(18) 0.0130(19) -0.0062(18)
C2 0.031(2) 0.019(2) 0.024(2) 0.0022(18) 0.0176(19) 0.0065(18)
C3 0.018(2) 0.026(2) 0.027(2) -0.0018(19) 0.0122(18) -0.0006(17)
C4 0.030(2) 0.0180(19) 0.031(2) 0.0041(18) 0.020(2) 0.0043(17)
C5 0.023(2) 0.034(2) 0.018(2) 0.0081(19) 0.0142(18) 0.0070(18)
C6 0.043(3) 0.053(3) 0.029(3) -0.010(2) 0.018(2) -0.021(3)
C7 0.065(4) 0.021(2) 0.051(3) 0.010(2) 0.036(3) 0.020(2)
C8 0.023(3) 0.059(3) 0.047(3) -0.009(3) 0.016(2) -0.003(2)
C9 0.070(4) 0.017(2) 0.070(4) 0.000(2) 0.050(3) -0.002(2)
C10 0.036(3) 0.061(3) 0.028(3) 0.019(2) 0.016(2) 0.022(3)
C31 0.018(2) 0.028(2) 0.015(2) -0.0016(18) 0.0076(17) -0.0015(17)
C32 0.027(2) 0.023(2) 0.022(2) 0.0022(18) 0.0141(19) 0.0055(18)
C33 0.029(2) 0.021(2) 0.022(2) 0.0024(18) 0.0113(19) 0.0000(18)
C34 0.020(2) 0.037(2) 0.023(2) -0.002(2) 0.0113(19) -0.0017(19)
C35 0.025(2) 0.029(2) 0.021(2) 0.0062(19) 0.0119(19) 0.0076(18)
C36 0.027(2) 0.020(2) 0.026(2) 0.0039(18) 0.0162(19) 0.0040(18)
C37 0.030(2) 0.0175(19) 0.020(2) 0.0013(17) 0.0149(19) 0.0041(17)
C38 0.029(2) 0.0164(19) 0.026(2) 0.0024(18) 0.0175(19) 0.0044(17)
C39 0.021(2) 0.028(2) 0.028(2) 0.001(2) 0.0117(19) 0.0000(18)
C40 0.026(2) 0.025(2) 0.027(2) 0.0063(19) 0.011(2) 0.0102(18)
C41 0.039(3) 0.019(2) 0.027(2) 0.0063(19) 0.021(2) 0.0039(19)
C42 0.027(2) 0.025(2) 0.022(2) -0.0024(19) 0.0136(19) -0.0032(18)
C43 0.026(2) 0.0166(19) 0.029(2) -0.0054(18) 0.015(2) -0.0032(17)
C44 0.024(2) 0.023(2) 0.025(2) -0.0011(18) 0.0139(19) -0.0005(18)
C45 0.032(3) 0.019(2) 0.028(2) 0.0028(19) 0.015(2) 0.0041(18)
C46 0.032(3) 0.018(2) 0.038(3) -0.007(2) 0.019(2) -0.0047(18)
C47 0.022(2) 0.030(2) 0.038(3) -0.011(2) 0.011(2) -0.0083(19)
C48 0.021(2) 0.026(2) 0.031(3) 0.003(2) 0.009(2) 0.0056(18)
As11 0.054(2) 0.052(2) 0.048(2) -0.0096(18) 0.0375(16) -0.0210(15)
As12 0.0225(12) 0.065(3) 0.0267(9) -0.0017(13) 0.0082(8) 0.0123(12)
As13 0.0480(14) 0.0305(7) 0.0432(14) -0.0083(9) 0.0246(11) 0.0016(10)
As14 0.0296(12) 0.082(3) 0.0213(8) -0.0091(16) 0.0005(8) 0.0127(19)
As15 0.072(3) 0.0502(16) 0.040(3) 0.0240(18) 0.036(2) 0.029(2)
Fe3 0.0185(3) 0.0314(3) 0.0186(3) -0.0028(3) 0.0074(3) 0.0013(2)
As16 0.116(7) 0.038(4) 0.068(5) 0.026(4) 0.071(5) 0.029(5)
As17 0.0255(18) 0.221(14) 0.019(2) -0.016(6) 0.0007(15) 0.032(7)
As18 0.135(11) 0.075(6) 0.116(10) -0.071(6) 0.107(9) -0.067(6)
As19 0.095(8) 0.061(6) 0.060(7) 0.039(5) 0.060(5) 0.059(5)
As20 0.029(3) 0.096(6) 0.028(3) -0.018(4) 0.015(2) -0.027(4)
As21 0.19(2) 0.083(14) 0.115(18) -0.065(11) 0.133(15) -0.102(12)
As22 0.013(3) 0.269(16) 0.032(5) -0.035(14) 0.005(2) 0.015(12)
As23 0.166(17) 0.095(13) 0.054(9) 0.040(8) 0.069(11) 0.105(12)
As24 0.086(14) 0.068(11) 0.049(11) -0.045(8) 0.046(10) -0.057(9)
As25 0.097(19) 0.101(14) 0.037(11) 0.044(11) 0.040(13) 0.075(15)
C21 0.027(2) 0.028(2) 0.029(2) -0.005(2) 0.017(2) -0.0013(19)
C22 0.019(2) 0.028(2) 0.024(2) -0.0010(19) 0.0092(18) 0.0021(17)
C23 0.022(2) 0.031(2) 0.023(2) -0.0018(19) 0.0118(19) -0.0016(18)
C24 0.027(2) 0.034(2) 0.020(2) -0.001(2) 0.0120(19) -0.0009(19)
C25 0.022(2) 0.038(2) 0.019(2) -0.007(2) 0.0117(18) -0.0040(19)
C26 0.046(3) 0.028(2) 0.051(3) -0.006(2) 0.019(3) -0.006(2)
C27 0.025(3) 0.039(3) 0.042(3) -0.003(2) 0.011(2) 0.003(2)
C28 0.037(3) 0.033(3) 0.039(3) -0.003(2) 0.014(2) -0.007(2)
C29 0.038(3) 0.047(3) 0.028(3) 0.009(2) 0.010(2) 0.009(2)
C30 0.031(3) 0.059(3) 0.027(3) -0.018(2) 0.013(2) -0.015(2)
As6 0.0339(3) 0.0271(2) 0.0427(3) 0.0082(2) 0.0103(2) 0.0030(2)
As7 0.0385(3) 0.0254(2) 0.0525(3) -0.0069(2) 0.0264(3) 0.0002(2)
As8 0.0420(3) 0.0309(2) 0.0268(3) -0.0077(2) 0.0150(2) -0.0093(2)
As9 0.0234(2) 0.0311(2) 0.0313(3) -0.0036(2) 0.0080(2) -0.0038(2)
As10 0.0321(3) 0.0340(2) 0.0288(3) 0.0006(2) 0.0151(2) -0.0054(2)
Fe2 0.0214(3) 0.0206(3) 0.0231(3) -0.0016(3) 0.0095(3) -0.0014(2)
C11 0.024(2) 0.0171(19) 0.031(3) -0.0062(19) 0.008(2) -0.0061(17)
C12 0.026(2) 0.027(2) 0.026(2) -0.0041(19) 0.0086(19) -0.0054(18)
C13 0.022(2) 0.025(2) 0.029(2) -0.008(2) 0.0094(19) -0.0061(18)
C14 0.027(2) 0.020(2) 0.030(2) -0.0055(19) 0.012(2) -0.0076(18)
C15 0.029(2) 0.0182(19) 0.029(2) -0.0023(19) 0.009(2) -0.0066(18)
C16 0.039(3) 0.028(2) 0.047(3) -0.009(2) 0.022(2) 0.001(2)
C17 0.039(3) 0.044(3) 0.026(3) -0.005(2) 0.009(2) -0.008(2)
C18 0.022(3) 0.037(3) 0.046(3) -0.001(2) 0.007(2) -0.001(2)
C19 0.046(3) 0.038(3) 0.035(3) -0.008(2) 0.025(2) -0.014(2)
C20 0.042(3) 0.026(2) 0.038(3) 0.006(2) 0.006(2) -0.005(2)
C49 0.092(9) 0.068(7) 0.111(10) 0.0000 0.069(8) 0.0000
C50 0.069(5) 0.089(6) 0.125(8) 0.003(5) 0.050(5) -0.018(4)
C51 0.063(5) 0.076(5) 0.123(7) 0.014(5) 0.043(5) 0.005(4)
C52 0.060(6) 0.058(5) 0.081(7) 0.0000 0.032(5) 0.0000
C53 0.212(19) 0.088(10) 0.27(2) 0.0000 0.191(18) 0.0000

loop_
_atom_site_label
_atom_site_type_symbol
_atom_site_thermal_displace_type
_atom_site_fract_x
_atom_site_fract_y
_atom_site_fract_z
_atom_site_occupancy
_atom_site_U_iso_or_equiv
_atom_site_calc_flag
_atom_site_refinement_flags
Hg1 Hg Uani 0.84078(1) 0.10180(1) 0.16059(1) 1.000 0.0215(1) . .
Hg2 Hg Uani 0.82697(1) -0.14968(1) 0.15554(1) 1.000 0.0212(1) . .
Hg3 Hg Uani 0.89407(1) -0.05645(1) 0.26518(1) 1.000 0.0217(1) . .
As1 As Uani 0.75609(1) 0.04834(3) 0.21171(2) 1.000 0.0332(1) . .
As2 As Uani 0.75442(1) -0.11541(3) 0.21008(2) 1.000 0.0322(2) . .
As3 As Uani 0.80058(1) -0.17297(3) 0.27242(2) 1.000 0.0304(2) . .
As4 As Uani 0.83164(1) -0.04203(4) 0.30907(2) 1.000 0.0319(1) . .
As5 As Uani 0.80371(1) 0.09464(3) 0.27252(2) 1.000 0.0325(2) . .
Fe1 Fe Uani 0.78086(1) -0.03627(4) 0.31477(3) 1.000 0.0176(2) . .
F1 F Uani 0.76502(6) -0.18319(17) 0.04989(13) 1.000 0.0348(9) . .
F2 F Uani 0.72443(5) -0.06506(19) -0.02748(12) 1.000 0.0347(9) . .
F3 F Uani 0.73491(5) 0.12361(18) -0.02405(13) 1.000 0.0331(8) . .
F4 F Uani 0.78651(6) 0.19463(16) 0.05503(13) 1.000 0.0308(8) . .
F5 F Uani 0.93349(6) -0.23308(18) 0.33279(13) 1.000 0.0339(9) . .
F6 F Uani 0.92399(6) -0.42078(18) 0.32224(14) 1.000 0.0370(9) . .
F7 F Uani 0.87095(6) -0.49012(16) 0.24560(13) 1.000 0.0344(9) . .
F8 F Uani 0.82891(6) -0.37146(17) 0.17438(12) 1.000 0.0305(8) . .
F9 F Uani 0.86758(6) 0.30907(17) 0.18995(13) 1.000 0.0365(9) . .
F10 F Uani 0.92002(6) 0.37443(17) 0.26933(14) 1.000 0.0406(10) . .
F11 F Uani 0.95865(6) 0.25445(19) 0.35195(15) 1.000 0.0448(10) . .
F12 F Uani 0.94582(6) 0.06895(18) 0.35233(14) 1.000 0.0378(9) . .
C1 C Uani 0.79048(9) 0.0202(3) 0.4064(2) 1.000 0.0236(12) . .
C2 C Uani 0.76064(10) 0.0422(3) 0.3692(2) 1.000 0.0226(12) . .
C3 C Uani 0.74529(9) -0.0446(3) 0.3497(2) 1.000 0.0225(12) . .
C4 C Uani 0.76558(10) -0.1204(3) 0.3751(2) 1.000 0.0239(11) . .
C5 C Uani 0.79350(9) -0.0806(3) 0.4099(2) 1.000 0.0232(12) . .
C6 C Uani 0.81415(11) 0.0897(4) 0.4407(2) 1.000 0.0402(17) . .
C7 C Uani 0.74763(12) 0.1393(3) 0.3562(3) 1.000 0.0415(18) . .
C8 C Uani 0.71281(10) -0.0547(4) 0.3139(3) 1.000 0.0420(17) . .
C9 C Uani 0.75780(13) -0.2237(3) 0.3693(3) 1.000 0.046(2) . .
C10 C Uani 0.82032(11) -0.1371(4) 0.4465(2) 1.000 0.0404(17) . .
C31 C Uani 0.80298(9) 0.0423(3) 0.09581(19) 1.000 0.0198(12) . .
C32 C Uani 0.79742(9) -0.0557(3) 0.0945(2) 1.000 0.0225(12) . .
C33 C Uani 0.77123(10) -0.0891(3) 0.0528(2) 1.000 0.0233(12) . .
C34 C Uani 0.74996(9) -0.0305(3) 0.0133(2) 1.000 0.0256(12) . .
C35 C Uani 0.75524(9) 0.0655(3) 0.0147(2) 1.000 0.0240(12) . .
C36 C Uani 0.78180(9) 0.1001(3) 0.0556(2) 1.000 0.0225(12) . .
C37 C Uani 0.85899(9) -0.2380(3) 0.21566(19) 1.000 0.0209(11) . .
C38 C Uani 0.88599(9) -0.2013(3) 0.2579(2) 1.000 0.0217(11) . .
C39 C Uani 0.90668(9) -0.2644(3) 0.2926(2) 1.000 0.0248(12) . .
C40 C Uani 0.90259(10) -0.3610(3) 0.2887(2) 1.000 0.0255(12) . .
C41 C Uani 0.87597(10) -0.3966(3) 0.2500(2) 1.000 0.0258(14) . .
C42 C Uani 0.85454(9) -0.3341(3) 0.2140(2) 1.000 0.0233(12) . .
C43 C Uani 0.89997(9) 0.0895(3) 0.2692(2) 1.000 0.0224(11) . .
C44 C Uani 0.87954(9) 0.1518(3) 0.2276(2) 1.000 0.0226(12) . .
C45 C Uani 0.88688(10) 0.2472(3) 0.2298(2) 1.000 0.0251(14) . .
C46 C Uani 0.91298(10) 0.2816(3) 0.2694(2) 1.000 0.0275(16) . .
C47 C Uani 0.93277(10) 0.2209(3) 0.3112(2) 1.000 0.0298(14) . .
C48 C Uani 0.92562(9) 0.1263(3) 0.3104(2) 1.000 0.0260(14) . .
As11 As Uani 0.60584(10) 0.6057(3) -0.1051(3) 0.530 0.0462(12) . .
As12 As Uani 0.61225(9) 0.4502(3) -0.0705(2) 0.530 0.0381(11) . .
As13 As Uani 0.57021(9) 0.3666(3) -0.1272(2) 0.530 0.0382(7) . .
As14 As Uani 0.53798(9) 0.4709(5) -0.1959(3) 0.530 0.0464(11) . .
As15 As Uani 0.55931(14) 0.6189(4) -0.1817(3) 0.530 0.0497(15) . .
Fe3 Fe Uani 0.56416(1) 0.53142(4) -0.08518(3) 1.000 0.0226(2) . .
As16 As Uani 0.5765(3) 0.6578(6) -0.1544(6) 0.280 0.064(3) . .
As17 As Uani 0.53988(17) 0.5503(17) -0.2033(3) 0.280 0.090(5) . .
As18 As Uani 0.5559(4) 0.4020(10) -0.1611(9) 0.280 0.092(5) . .
As19 As Uani 0.6029(3) 0.4192(8) -0.0870(6) 0.280 0.063(4) . .
As20 As Uani 0.6156(2) 0.5775(10) -0.0852(4) 0.280 0.050(2) . .
As21 As Uani 0.5926(8) 0.6465(15) -0.1281(13) 0.190 0.109(10) . .
As22 As Uani 0.61591(16) 0.511(3) -0.0761(4) 0.190 0.105(6) . .
As23 As Uani 0.5837(8) 0.3882(17) -0.1120(8) 0.190 0.097(8) . .
As24 As Uani 0.5422(4) 0.4425(16) -0.1863(8) 0.190 0.062(7) . .
As25 As Uani 0.5470(6) 0.602(2) -0.1966(9) 0.190 0.074(9) . .
C21 C Uani 0.54978(10) 0.6384(3) -0.0373(2) 1.000 0.0261(12) . .
C22 C Uani 0.52606(9) 0.5757(3) -0.0675(2) 1.000 0.0232(12) . .
C23 C Uani 0.53417(9) 0.4830(3) -0.0420(2) 1.000 0.0243(12) . .
C24 C Uani 0.56311(10) 0.4891(3) 0.0050(2) 1.000 0.0260(12) . .
C25 C Uani 0.57279(9) 0.5852(3) 0.0074(2) 1.000 0.0251(12) . .
C26 C Uani 0.54997(12) 0.7430(3) -0.0460(3) 1.000 0.0410(16) . .
C27 C Uani 0.49653(10) 0.6030(3) -0.1139(2) 1.000 0.0354(17) . .
C28 C Uani 0.51498(11) 0.3975(3) -0.0570(2) 1.000 0.0361(17) . .
C29 C Uani 0.57922(11) 0.4103(4) 0.0473(2) 1.000 0.0380(17) . .
C30 C Uani 0.60092(10) 0.6255(4) 0.0525(2) 1.000 0.0382(17) . .
As6 As Uani 0.61973(1) 0.16704(3) -0.03560(3) 1.000 0.0353(2) . .
As7 As Uani 0.61773(1) 0.15842(3) 0.06704(3) 1.000 0.0360(2) . .
As8 As Uani 0.66104(1) 0.08753(3) 0.13237(2) 1.000 0.0324(2) . .
As9 As Uani 0.68909(1) 0.04931(3) 0.06936(2) 1.000 0.0289(1) . .
As10 As Uani 0.66389(1) 0.09965(3) -0.03424(2) 1.000 0.0304(2) . .
Fe2 Fe Uani 0.63514(1) 0.01498(4) 0.02456(3) 1.000 0.0212(2) . .
C11 C Uani 0.63941(9) -0.1238(3) -0.0051(2) 1.000 0.0244(14) . .
C12 C Uani 0.61412(10) -0.0798(3) -0.0492(2) 1.000 0.0264(12) . .
C13 C Uani 0.59443(9) -0.0545(3) -0.0168(2) 1.000 0.0252(12) . .
C14 C Uani 0.60767(10) -0.0836(3) 0.0481(2) 1.000 0.0251(12) . .
C15 C Uani 0.63557(10) -0.1253(3) 0.0553(2) 1.000 0.0256(11) . .
C16 C Uani 0.66451(11) -0.1673(3) -0.0209(3) 1.000 0.0361(16) . .
C17 C Uani 0.60833(11) -0.0688(4) -0.1194(2) 1.000 0.0369(17) . .
C18 C Uani 0.56460(10) -0.0105(3) -0.0462(3) 1.000 0.0362(17) . .
C19 C Uani 0.59366(11) -0.0788(4) 0.0983(2) 1.000 0.0368(17) . .
C20 C Uani 0.65623(11) -0.1692(3) 0.1153(2) 1.000 0.0373(16) . .
C49 C Uani 0.00000 0.4704(7) 0.25000 1.000 0.082(5) . .
C50 C Uani -0.02455(17) 0.5220(6) 0.2464(4) 1.000 0.090(4) . .
C51 C Uani -0.02448(16) 0.6210(6) 0.2469(4) 1.000 0.084(3) . .
C52 C Uani 0.00000 0.6680(7) 0.25000 1.000 0.064(3) . .
C53 C Uani 0.00000 0.3624(3) 0.25000 1.000 0.162(10) . .
C54 C Uiso 0.99170 0.5598(3) 0.48020 0.500 0.059(3) . .
C55 C Uiso 0.98960 0.4812(3) 0.44150 0.500 0.047(3) . .
C56 C Uiso 1.00090 0.3946(3) 0.46860 0.500 0.075(4) . .
C57 C Uiso 1.01420 0.3868(3) 0.53420 0.500 0.093(5) . .
C58 C Uiso 1.01630 0.4655(3) 0.57290 0.500 0.069(4) . .
C59 C Uiso 1.00500 0.5520(3) 0.54580 0.500 0.089(5) . .
C60 C Uiso 0.97800 0.6555(3) 0.44930 0.500 0.165(10) . .
H6A H Uiso 0.83220 0.05640 0.46210 1.000 0.0600 calc R
H6B H Uiso 0.80820 0.12400 0.47140 1.000 0.0600 calc R
H6C H Uiso 0.81720 0.13320 0.41050 1.000 0.0600 calc R
H7A H Uiso 0.76280 0.18550 0.37450 1.000 0.0620 calc R
H7B H Uiso 0.73250 0.14570 0.37480 1.000 0.0620 calc R
H7C H Uiso 0.73930 0.14920 0.31100 1.000 0.0620 calc R
H8A H Uiso 0.70790 -0.12050 0.30660 1.000 0.0630 calc R
H8B H Uiso 0.70790 -0.02250 0.27380 1.000 0.0630 calc R
H8C H Uiso 0.70190 -0.02760 0.33850 1.000 0.0630 calc R
H9A H Uiso 0.73750 -0.23120 0.34300 1.000 0.0680 calc R
H9B H Uiso 0.76080 -0.24940 0.41080 1.000 0.0680 calc R
H9C H Uiso 0.77020 -0.25640 0.35020 1.000 0.0680 calc R
H10A H Uiso 0.83650 -0.09490 0.46610 1.000 0.0610 calc R
H10B H Uiso 0.82540 -0.17890 0.41800 1.000 0.0610 calc R
H10C H Uiso 0.81620 -0.17350 0.47880 1.000 0.0610 calc R
H26A H Uiso 0.53210 0.76210 -0.07890 1.000 0.0620 calc R
H26B H Uiso 0.56660 0.76050 -0.05780 1.000 0.0620 calc R
H26C H Uiso 0.55130 0.77390 -0.00680 1.000 0.0620 calc R
H27A H Uiso 0.49660 0.66910 -0.12380 1.000 0.0530 calc R
H27B H Uiso 0.48160 0.59080 -0.09550 1.000 0.0530 calc R
H27C H Uiso 0.49250 0.56650 -0.15230 1.000 0.0530 calc R
H28A H Uiso 0.52570 0.34430 -0.03360 1.000 0.0540 calc R
H28B H Uiso 0.50900 0.38450 -0.10190 1.000 0.0540 calc R
H28C H Uiso 0.49790 0.40840 -0.04520 1.000 0.0540 calc R
H29A H Uiso 0.56800 0.35300 0.03560 1.000 0.0570 calc R
H29B H Uiso 0.58190 0.42560 0.09080 1.000 0.0570 calc R
H29C H Uiso 0.59810 0.40180 0.04250 1.000 0.0570 calc R
H30A H Uiso 0.61270 0.57540 0.07760 1.000 0.0570 calc R
H30B H Uiso 0.59640 0.67050 0.08010 1.000 0.0570 calc R
H30C H Uiso 0.61160 0.65630 0.02880 1.000 0.0570 calc R
H16A H Uiso 0.66180 -0.15630 -0.06500 1.000 0.0540 calc R
H16B H Uiso 0.66500 -0.23420 -0.01300 1.000 0.0540 calc R
H16C H Uiso 0.68280 -0.13930 0.00520 1.000 0.0540 calc R
H17A H Uiso 0.62510 -0.09080 -0.12920 1.000 0.0550 calc R
H17B H Uiso 0.60490 -0.00340 -0.13090 1.000 0.0550 calc R
H17C H Uiso 0.59130 -0.10530 -0.14280 1.000 0.0550 calc R
H18A H Uiso 0.55590 -0.00070 -0.01390 1.000 0.0540 calc R
H18B H Uiso 0.55230 -0.05170 -0.07850 1.000 0.0540 calc R
H18C H Uiso 0.56660 0.04910 -0.06490 1.000 0.0540 calc R
H19A H Uiso 0.57500 -0.04730 0.08150 1.000 0.0550 calc R
H19B H Uiso 0.60620 -0.04440 0.13440 1.000 0.0550 calc R
H19C H Uiso 0.59070 -0.14170 0.11120 1.000 0.0550 calc R
H20A H Uiso 0.64860 -0.16020 0.14940 1.000 0.0560 calc R
H20B H Uiso 0.67530 -0.13970 0.12630 1.000 0.0560 calc R
H20C H Uiso 0.65810 -0.23560 0.10870 1.000 0.0560 calc R
H50 H Uiso -0.04180 0.49030 0.24360 1.000 0.1080 calc R
H51 H Uiso -0.04140 0.65400 0.24510 1.000 0.1010 calc R
H52 H Uiso 0.00000 0.73380 0.25000 1.000 0.0770 calc .
H53A H Uiso -0.01910 0.33980 0.24750 0.500 0.2420 calc .
H53B H Uiso 0.01450 0.33980 0.28860 0.500 0.2420 calc .
H53C H Uiso 0.00470 0.33980 0.21400 0.500 0.2420 calc .
H90 H Uiso 0.98070 0.48640 0.39760 0.500 0.0560 calc .
H92 H Uiso 0.99950 0.34200 0.44270 0.500 0.0900 calc .
H93 H Uiso 1.02520 0.46030 0.61680 0.500 0.0830 calc .
H94 H Uiso 1.02170 0.32890 0.55230 0.500 0.1110 calc .
H95 H Uiso 1.00640 0.60460 0.57170 0.500 0.1070 calc .
H96A H Uiso 0.98120 0.70270 0.48200 0.500 0.2480 calc .
H96B H Uiso 0.95720 0.64750 0.42780 0.500 0.2480 calc .
H96C H Uiso 0.98710 0.67520 0.41930 0.500 0.2480 calc .

loop_
_atom_type_symbol
_atom_type_description
_atom_type_scat_dispersion_real
_atom_type_scat_dispersion_imag
_atom_type_scat_source
Hg Hg -2.3894 9.2266 'International Tables Vol C Tables 4.2.6.8 and 6.1.1.4'
Fe Fe 0.3463 0.8444 'International Tables Vol C Tables 4.2.6.8 and 6.1.1.4'
F F 0.0171 0.0103 'International Tables Vol C Tables 4.2.6.8 and 6.1.1.4'
As As 0.0499 2.0058 'International Tables Vol C Tables 4.2.6.8 and 6.1.1.4'
H H 0.0000 0.0000 'International Tables Vol C Tables 4.2.6.8 and 6.1.1.4'
C C 0.0033 0.0016 'International Tables Vol C Tables 4.2.6.8 and 6.1.1.4'

loop_
_geom_angle_atom_site_label_1
_geom_angle_atom_site_label_2
_geom_angle_atom_site_label_3
_geom_angle
_geom_angle_site_symmetry_1
_geom_angle_site_symmetry_3
_geom_angle_publ_flag
C31 Hg1 C44 176.00(17) . . yes
As3 Hg2 C32 102.71(12) . . yes
As3 Hg2 C37 80.27(12) . . yes
C32 Hg2 C37 175.84(18) . . yes
C38 Hg3 C43 177.07(17) . . yes
As2 As1 As5 108.19(3) . . yes
As2 As1 Fe1 62.64(2) . . yes
As5 As1 Fe1 62.07(2) . . yes
As1 As2 As3 108.56(3) . . yes
As1 As2 Fe1 62.37(2) . . yes
As3 As2 Fe1 61.41(2) . . yes
Hg2 As3 As2 92.30(2) . . yes
Hg2 As3 As4 79.86(2) . . yes
Hg2 As3 Fe1 121.81(2) . . yes
As2 As3 As4 107.39(2) . . yes
As2 As3 Fe1 62.85(2) . . yes
As4 As3 Fe1 62.23(2) . . yes
As3 As4 As5 107.88(3) . . yes
As3 As4 Fe1 61.49(2) . . yes
As5 As4 Fe1 62.11(2) . . yes
As1 As5 As4 107.92(2) . . yes
As1 As5 Fe1 62.45(2) . . yes
As4 As5 Fe1 62.05(2) . . yes
As15 As11 Fe3 61.2(2) . . yes
As12 As11 As15 107.9(3) . . yes
As12 As11 Fe3 63.59(17) . . yes
As13 As12 Fe3 64.13(16) . . yes
As11 As12 As13 108.0(2) . . yes
As11 As12 Fe3 60.59(17) . . yes
As12 As13 As14 107.7(3) . . yes
As12 As13 Fe3 61.56(15) . . yes
As14 As13 Fe3 61.8(2) . . yes
As13 As14 As15 108.7(3) . . yes
As13 As14 Fe3 64.17(19) . . yes
As15 As14 Fe3 60.3(2) . . yes
As14 As15 Fe3 64.1(2) . . yes
As11 As15 As14 107.6(3) . . yes
As11 As15 Fe3 61.8(2) . . yes
As20 As16 Fe3 63.5(4) . . yes
As17 As16 As20 108.4(7) . . yes
As17 As16 Fe3 61.8(4) . . yes
As16 As17 Fe3 64.1(4) . . yes
As16 As17 As18 108.0(7) . . yes
As18 As17 Fe3 60.4(6) . . yes
As17 As18 Fe3 63.7(5) . . yes
As17 As18 As19 107.7(8) . . yes
As19 As18 Fe3 62.3(5) . . yes
As18 As19 As20 107.6(7) . . yes
As20 As19 Fe3 64.8(4) . . yes
As18 As19 Fe3 61.1(5) . . yes
As16 As20 Fe3 63.4(4) . . yes
As19 As20 Fe3 60.3(5) . . yes
As16 As20 As19 108.4(6) . . yes
As22 As21 As25 107.3(13) . . yes
As22 As21 Fe3 60.7(7) . . yes
As25 As21 Fe3 63.5(11) . . yes
As23 As22 Fe3 60.6(10) . . yes
As21 As22 As23 107.2(11) . . yes
As21 As22 Fe3 63.6(11) . . yes
As22 As23 As24 109.1(13) . . yes
As24 As23 Fe3 64.5(10) . . yes
As22 As23 Fe3 63.1(9) . . yes
As23 As24 Fe3 60.5(7) . . yes
As23 As24 As25 108.4(12) . . yes
As25 As24 Fe3 64.3(7) . . yes
As21 As25 As24 108.1(13) . . yes
As21 As25 Fe3 62.4(9) . . yes
As24 As25 Fe3 61.6(7) . . yes
As7 As6 Fe2 62.14(2) . . yes
As7 As6 As10 108.07(3) . . yes
As10 As6 Fe2 62.51(2) . . yes
As6 As7 Fe2 62.49(2) . . yes
As8 As7 Fe2 62.81(2) . . yes
As6 As7 As8 108.06(3) . . yes
As7 As8 As9 107.71(3) . . yes
As7 As8 Fe2 61.97(2) . . yes
As9 As8 Fe2 61.89(2) . . yes
As8 As9 Fe2 62.97(2) . . yes
As8 As9 As10 108.39(3) . . yes
As10 As9 Fe2 62.67(2) . . yes
As9 As10 Fe2 61.96(2) . . yes
As6 As10 Fe2 62.38(2) . . yes
As6 As10 As9 107.75(3) . . yes
As3 Fe1 C2 160.16(12) . . yes
As5 Fe1 C1 96.11(12) . . yes
As4 Fe1 C4 125.18(13) . . yes
As4 Fe1 C5 95.14(13) . . yes
As3 Fe1 C1 133.08(12) . . yes
As1 Fe1 As3 98.46(3) . . yes
As1 Fe1 As4 97.95(3) . . yes
As3 Fe1 C3 124.16(12) . . yes
As3 Fe1 C4 93.80(12) . . yes
As3 Fe1 C5 97.82(12) . . yes
As4 Fe1 As5 55.84(2) . . yes
As4 Fe1 C1 99.60(13) . . yes
As4 Fe1 C2 134.35(13) . . yes
As4 Fe1 C3 161.73(12) . . yes
As2 Fe1 C1 162.08(13) . . yes
As2 Fe1 C2 125.55(13) . . yes
As2 Fe1 C3 95.71(12) . . yes
As2 Fe1 C4 99.54(12) . . yes
As2 Fe1 C5 133.61(12) . . yes
As3 Fe1 As5 99.11(3) . . yes
C4 Fe1 C5 39.53(17) . . yes
As5 Fe1 C3 134.25(12) . . yes
As5 Fe1 C4 162.59(12) . . yes
As1 Fe1 As5 55.48(2) . . yes
As1 Fe1 C1 126.31(12) . . yes
As1 Fe1 C2 96.20(12) . . yes
As1 Fe1 C3 99.90(12) . . yes
As1 Fe1 C4 133.99(13) . . yes
As1 Fe1 C5 163.00(13) . . yes
As2 Fe1 As3 55.74(2) . . yes
As2 Fe1 As4 97.72(3) . . yes
As2 Fe1 As5 97.38(3) . . yes
C2 Fe1 C4 66.37(17) . . yes
As5 Fe1 C2 100.20(12) . . yes
As3 Fe1 As4 56.29(2) . . yes
As1 Fe1 As2 54.99(2) . . yes
C1 Fe1 C2 39.72(18) . . yes
C1 Fe1 C3 66.39(17) . . yes
C1 Fe1 C4 66.49(17) . . yes
C1 Fe1 C5 39.97(16) . . yes
C2 Fe1 C3 39.34(17) . . yes
C2 Fe1 C5 66.83(17) . . yes
As5 Fe1 C5 126.20(12) . . yes
C3 Fe1 C5 66.60(17) . . yes
C3 Fe1 C4 39.63(17) . . yes
As16 Fe3 As17 54.1(5) . . yes
As16 Fe3 As18 97.0(5) . . yes
As16 Fe3 As20 53.1(4) . . yes
As16 Fe3 C21 89.4(3) . . yes
As16 Fe3 As19 96.1(4) . . yes
As15 Fe3 C25 127.91(18) . . yes
As15 Fe3 C24 164.24(19) . . yes
As20 Fe3 C21 107.7(3) . . yes
As20 Fe3 C22 146.3(3) . . yes
As20 Fe3 C23 153.8(2) . . yes
As20 Fe3 C24 114.1(2) . . yes
As20 Fe3 C25 92.3(2) . . yes
As16 Fe3 C22 107.6(3) . . yes
As16 Fe3 C23 147.1(3) . . yes
As16 Fe3 C24 148.9(3) . . yes
As16 Fe3 C25 109.3(3) . . yes
As17 Fe3 As18 56.0(7) . . yes
As17 Fe3 As19 97.9(5) . . yes
As21 Fe3 C23 158.7(7) . . yes
As17 Fe3 As20 94.5(3) . . yes
As17 Fe3 C21 109.9(5) . . yes
As17 Fe3 C22 92.3(3) . . yes
As13 Fe3 As14 54.02(18) . . yes
As13 Fe3 As15 97.31(17) . . yes
As13 Fe3 C21 159.73(16) . . yes
As13 Fe3 C22 123.69(16) . . yes
As13 Fe3 C23 93.05(15) . . yes
As21 Fe3 As22 55.7(11) . . yes
As21 Fe3 As23 98.0(10) . . yes
As21 Fe3 As24 95.8(8) . . yes
As21 Fe3 As25 54.0(10) . . yes
As21 Fe3 C21 92.6(6) . . yes
As21 Fe3 C22 120.2(7) . . yes
As14 Fe3 C25 162.47(17) . . yes
As15 Fe3 C21 97.80(19) . . yes
As15 Fe3 C22 100.9(2) . . yes
As15 Fe3 C23 134.3(2) . . yes
As19 Fe3 C25 110.6(3) . . yes
As24 Fe3 C22 101.1(5) . . yes
As24 Fe3 C23 96.0(5) . . yes
As24 Fe3 C24 125.5(5) . . yes
As24 Fe3 C25 162.8(5) . . yes
As25 Fe3 C21 99.3(6) . . yes
As25 Fe3 C22 93.0(7) . . yes
As25 Fe3 C23 122.0(7) . . yes
As25 Fe3 C24 159.4(7) . . yes
As25 Fe3 C25 135.1(6) . . yes
C21 Fe3 C22 39.57(18) . . yes
C21 Fe3 C23 66.71(17) . . yes
C21 Fe3 C24 66.50(17) . . yes
C21 Fe3 C25 39.68(17) . . yes
C22 Fe3 C23 39.72(17) . . yes
C22 Fe3 C24 66.45(18) . . yes
C22 Fe3 C25 66.54(17) . . yes
As17 Fe3 C23 111.6(3) . . yes
As17 Fe3 C24 151.1(3) . . yes
As17 Fe3 C25 149.1(5) . . yes
As18 Fe3 As19 56.6(6) . . yes
As13 Fe3 C24 97.66(15) . . yes
As13 Fe3 C25 132.65(15) . . yes
As14 Fe3 As15 55.6(2) . . yes
As14 Fe3 C21 127.10(18) . . yes
As14 Fe3 C22 96.16(17) . . yes
As14 Fe3 C23 98.38(17) . . yes
As14 Fe3 C24 132.26(19) . . yes
As23 Fe3 C24 97.9(5) . . yes
As23 Fe3 C25 126.0(5) . . yes
As24 Fe3 As25 54.1(8) . . yes
As24 Fe3 C21 135.6(5) . . yes
As11 Fe3 As12 55.82(15) . . yes
As11 Fe3 As13 96.97(15) . . yes
As11 Fe3 As14 97.87(19) . . yes
As11 Fe3 As15 57.0(2) . . yes
As11 Fe3 C21 102.57(17) . . yes
As11 Fe3 C22 137.16(16) . . yes
As11 Fe3 C23 163.73(19) . . yes
As11 Fe3 C24 125.7(2) . . yes
As11 Fe3 C25 97.08(19) . . yes
As12 Fe3 As13 54.31(14) . . yes
As12 Fe3 As14 96.06(16) . . yes
As12 Fe3 As15 98.93(19) . . yes
As12 Fe3 C21 135.55(16) . . yes
As12 Fe3 C22 160.17(15) . . yes
As12 Fe3 C23 122.67(16) . . yes
As12 Fe3 C24 93.81(16) . . yes
As12 Fe3 C25 99.90(16) . . yes
As22 Fe3 As24 97.1(7) . . yes
As22 Fe3 As25 96.4(8) . . yes
As22 Fe3 C21 123.1(8) . . yes
As22 Fe3 C22 161.8(6) . . yes
As22 Fe3 C23 139.6(7) . . yes
As22 Fe3 C24 104.0(4) . . yes
As22 Fe3 C25 96.1(4) . . yes
As23 Fe3 As24 55.0(7) . . yes
As23 Fe3 As25 96.5(8) . . yes
As23 Fe3 C21 164.2(5) . . yes
As23 Fe3 C22 138.0(9) . . yes
As23 Fe3 C23 103.3(8) . . yes
As19 Fe3 C22 155.8(3) . . yes
As19 Fe3 C23 116.2(3) . . yes
As19 Fe3 C24 95.6(3) . . yes
As21 Fe3 C25 100.9(6) . . yes
As22 Fe3 As23 56.3(13) . . yes
C23 Fe3 C24 39.73(18) . . yes
C23 Fe3 C25 66.78(17) . . yes
C24 Fe3 C25 39.64(16) . . yes
As18 Fe3 As20 96.9(5) . . yes
As18 Fe3 C21 153.1(5) . . yes
As18 Fe3 C22 114.1(5) . . yes
As18 Fe3 C23 95.7(5) . . yes
As18 Fe3 C24 113.5(4) . . yes
As18 Fe3 C25 152.3(4) . . yes
As19 Fe3 As20 54.9(4) . . yes
As19 Fe3 C21 148.9(3) . . yes
As21 Fe3 C24 137.5(6) . . yes
As7 Fe2 C15 127.60(13) . . yes
As6 Fe2 As10 55.11(2) . . yes
As6 Fe2 C11 132.36(12) . . yes
As6 Fe2 C12 98.71(12) . . yes
As6 Fe2 C13 95.90(12) . . yes
As6 Fe2 C14 127.06(13) . . yes
As6 Fe2 C15 162.49(13) . . yes
As7 Fe2 As8 55.22(2) . . yes
As7 Fe2 As9 97.41(3) . . yes
As7 Fe2 As10 97.33(3) . . yes
As7 Fe2 C11 163.13(13) . . yes
As7 Fe2 C12 132.88(14) . . yes
As7 Fe2 C13 99.27(12) . . yes
As7 Fe2 C14 96.95(13) . . yes
As6 Fe2 As7 55.37(2) . . yes
As6 Fe2 As8 97.03(3) . . yes
As6 Fe2 As9 97.26(3) . . yes
As10 Fe2 C14 161.78(12) . . yes
As10 Fe2 C15 132.52(14) . . yes
C11 Fe2 C12 39.62(17) . . yes
C11 Fe2 C13 66.63(17) . . yes
C11 Fe2 C14 66.34(17) . . yes
C11 Fe2 C15 39.58(17) . . yes
C12 Fe2 C13 39.51(18) . . yes
C12 Fe2 C14 66.19(17) . . yes
C12 Fe2 C15 66.46(16) . . yes
C13 Fe2 C14 39.67(16) . . yes
C13 Fe2 C15 66.81(18) . . yes
C14 Fe2 C15 39.67(19) . . yes
As9 Fe2 C13 162.72(12) . . yes
As9 Fe2 C14 133.32(13) . . yes
As8 Fe2 As9 55.14(2) . . yes
As8 Fe2 As10 97.04(3) . . yes
As8 Fe2 C11 127.61(12) . . yes
As10 Fe2 C13 126.21(12) . . yes
As9 Fe2 C11 96.16(13) . . yes
As9 Fe2 C12 126.74(14) . . yes
As8 Fe2 C12 163.60(12) . . yes
As8 Fe2 C13 133.87(12) . . yes
As8 Fe2 C14 100.39(12) . . yes
As8 Fe2 C15 97.24(12) . . yes
As9 Fe2 As10 55.38(2) . . yes
As10 Fe2 C12 95.73(13) . . yes
As9 Fe2 C15 99.21(14) . . yes
As10 Fe2 C11 98.61(12) . . yes
Fe1 C1 C2 70.8(2) . . yes
Fe1 C1 C5 70.0(2) . . yes
C2 C1 C5 108.2(4) . . no
Fe1 C1 C6 128.6(3) . . yes
C5 C1 C6 125.3(4) . . no
C2 C1 C6 126.4(4) . . no
C3 C2 C7 126.3(4) . . no
Fe1 C2 C1 69.5(3) . . yes
Fe1 C2 C3 70.4(3) . . yes
Fe1 C2 C7 128.0(4) . . yes
C1 C2 C7 125.8(4) . . no
C1 C2 C3 107.8(4) . . no
C2 C3 C8 125.7(4) . . no
Fe1 C3 C2 70.2(3) . . yes
C4 C3 C8 126.0(4) . . no
Fe1 C3 C4 69.9(3) . . yes
C2 C3 C4 108.1(4) . . no
Fe1 C3 C8 129.7(3) . . yes
C5 C4 C9 126.5(4) . . no
C3 C4 C5 108.2(4) . . no
Fe1 C4 C9 128.7(4) . . yes
Fe1 C4 C5 69.8(3) . . yes
Fe1 C4 C3 70.4(2) . . yes
C3 C4 C9 125.2(5) . . no
Fe1 C5 C10 127.6(3) . . yes
Fe1 C5 C1 70.0(2) . . yes
Fe1 C5 C4 70.7(2) . . yes
C4 C5 C10 124.5(4) . . no
C1 C5 C4 107.7(4) . . no
C1 C5 C10 127.7(4) . . no
Hg1 C31 C36 119.6(3) . . yes
Hg1 C31 C32 121.8(3) . . yes
C32 C31 C36 118.5(4) . . no
Hg2 C32 C33 119.4(3) . . yes
Hg2 C32 C31 122.1(3) . . yes
C31 C32 C33 118.5(4) . . no
C32 C33 C34 122.7(4) . . no
F1 C33 C32 120.4(4) . . yes
F1 C33 C34 117.0(4) . . yes
C33 C34 C35 119.0(4) . . no
F2 C34 C33 121.6(4) . . yes
F2 C34 C35 119.4(4) . . yes
C34 C35 C36 119.0(4) . . no
F3 C35 C34 119.9(4) . . yes
F3 C35 C36 121.1(4) . . yes
C31 C36 C35 122.4(4) . . no
F4 C36 C31 120.1(4) . . yes
F4 C36 C35 117.5(4) . . yes
C38 C37 C42 118.6(4) . . no
Hg2 C37 C38 121.3(3) . . yes
Hg2 C37 C42 120.1(3) . . yes
C37 C38 C39 117.7(4) . . no
Hg3 C38 C37 121.1(3) . . yes
Hg3 C38 C39 121.2(3) . . yes
F5 C39 C40 116.3(4) . . yes
C38 C39 C40 123.4(4) . . no
F5 C39 C38 120.3(4) . . yes
C39 C40 C41 119.0(4) . . no
F6 C40 C39 121.4(4) . . yes
F6 C40 C41 119.6(4) . . yes
F7 C41 C42 120.3(4) . . yes
C40 C41 C42 118.8(4) . . no
F7 C41 C40 120.9(4) . . yes
F8 C42 C41 117.5(4) . . yes
C37 C42 C41 122.3(4) . . no
F8 C42 C37 120.1(4) . . yes
C44 C43 C48 118.3(4) . . no
Hg3 C43 C48 119.0(3) . . yes
Hg3 C43 C44 122.5(3) . . yes
Hg1 C44 C45 120.7(3) . . yes
C43 C44 C45 118.1(4) . . no
Hg1 C44 C43 121.1(3) . . yes
C44 C45 C46 122.6(4) . . no
F9 C45 C44 119.3(4) . . yes
F9 C45 C46 118.1(4) . . yes
C45 C46 C47 119.4(4) . . no
F10 C46 C45 121.5(4) . . yes
F10 C46 C47 119.1(4) . . yes
C46 C47 C48 118.7(4) . . no
F11 C47 C46 120.1(4) . . yes
F11 C47 C48 121.1(4) . . yes
F12 C48 C47 116.8(4) . . yes
F12 C48 C43 120.4(4) . . yes
C43 C48 C47 122.8(4) . . no
C1 C6 H6B 110.00 . . no
C1 C6 H6C 109.00 . . no
C1 C6 H6A 110.00 . . no
H6A C6 H6B 109.00 . . no
H6A C6 H6C 109.00 . . no
H6B C6 H6C 109.00 . . no
C2 C7 H7C 110.00 . . no
H7A C7 H7B 109.00 . . no
H7A C7 H7C 109.00 . . no
C2 C7 H7A 109.00 . . no
C2 C7 H7B 109.00 . . no
H7B C7 H7C 109.00 . . no
H8A C8 H8C 109.00 . . no
H8B C8 H8C 110.00 . . no
H8A C8 H8B 109.00 . . no
C3 C8 H8A 110.00 . . no
C3 C8 H8B 109.00 . . no
C3 C8 H8C 109.00 . . no
H9B C9 H9C 109.00 . . no
C4 C9 H9B 110.00 . . no
C4 C9 H9C 109.00 . . no
C4 C9 H9A 109.00 . . no
H9A C9 H9C 109.00 . . no
H9A C9 H9B 110.00 . . no
C5 C10 H10C 109.00 . . no
C5 C10 H10B 109.00 . . no
C5 C10 H10A 109.00 . . no
H10A C10 H10B 109.00 . . no
H10A C10 H10C 110.00 . . no
H10B C10 H10C 109.00 . . no
Fe3 C21 C25 70.4(3) . . yes
Fe3 C21 C26 129.0(4) . . yes
C22 C21 C25 108.1(4) . . no
Fe3 C21 C22 70.2(2) . . yes
C22 C21 C26 126.6(4) . . no
C25 C21 C26 125.1(4) . . no
C23 C22 C27 125.3(4) . . no
C21 C22 C23 108.4(4) . . no
C21 C22 C27 126.1(4) . . no
Fe3 C22 C21 70.2(3) . . yes
Fe3 C22 C23 70.3(3) . . yes
Fe3 C22 C27 129.3(3) . . yes
C22 C23 C28 126.1(4) . . no
C24 C23 C28 126.0(4) . . no
Fe3 C23 C28 129.2(3) . . yes
Fe3 C23 C22 70.0(3) . . yes
Fe3 C23 C24 70.5(3) . . yes
C22 C23 C24 107.6(4) . . no
Fe3 C24 C23 69.8(2) . . yes
C25 C24 C29 126.2(4) . . no
Fe3 C24 C29 129.5(3) . . yes
C23 C24 C25 107.9(4) . . no
Fe3 C24 C25 69.8(2) . . yes
C23 C24 C29 125.7(4) . . no
Fe3 C25 C30 128.9(3) . . yes
C21 C25 C24 107.9(4) . . no
Fe3 C25 C24 70.6(2) . . yes
Fe3 C25 C21 70.0(2) . . yes
C21 C25 C30 125.4(4) . . no
C24 C25 C30 126.5(4) . . no
H26A C26 H26C 109.00 . . no
C21 C26 H26C 110.00 . . no
H26A C26 H26B 110.00 . . no
C21 C26 H26A 110.00 . . no
C21 C26 H26B 110.00 . . no
H26B C26 H26C 109.00 . . no
H27B C27 H27C 109.00 . . no
C22 C27 H27B 109.00 . . no
H27A C27 H27C 109.00 . . no
C22 C27 H27A 109.00 . . no
C22 C27 H27C 110.00 . . no
H27A C27 H27B 110.00 . . no
C23 C28 H28A 110.00 . . no
H28B C28 H28C 110.00 . . no
C23 C28 H28C 110.00 . . no
H28A C28 H28B 109.00 . . no
C23 C28 H28B 109.00 . . no
H28A C28 H28C 109.00 . . no
C24 C29 H29A 109.00 . . no
C24 C29 H29B 109.00 . . no
C24 C29 H29C 109.00 . . no
H29A C29 H29B 110.00 . . no
H29A C29 H29C 109.00 . . no
H29B C29 H29C 110.00 . . no
H30A C30 H30C 110.00 . . no
H30B C30 H30C 110.00 . . no
H30A C30 H30B 109.00 . . no
C25 C30 H30A 109.00 . . no
C25 C30 H30B 109.00 . . no
C25 C30 H30C 110.00 . . no
Fe2 C11 C12 70.0(2) . . yes
Fe2 C11 C15 70.0(2) . . yes
Fe2 C11 C16 128.9(3) . . yes
C12 C11 C15 107.8(4) . . no
C12 C11 C16 125.9(4) . . no
C15 C11 C16 126.3(4) . . no
Fe2 C12 C11 70.4(2) . . yes
Fe2 C12 C13 70.6(2) . . yes
Fe2 C12 C17 128.4(3) . . yes
C11 C12 C13 108.8(4) . . no
C11 C12 C17 125.3(4) . . no
C13 C12 C17 125.8(4) . . no
Fe2 C13 C12 69.9(3) . . yes
Fe2 C13 C14 70.3(3) . . yes
Fe2 C13 C18 127.7(3) . . yes
C12 C13 C14 107.3(4) . . no
C12 C13 C18 126.1(4) . . no
C14 C13 C18 126.5(4) . . no
Fe2 C14 C13 70.1(3) . . yes
Fe2 C14 C15 69.7(3) . . yes
Fe2 C14 C19 129.8(3) . . yes
C13 C14 C15 108.2(4) . . no
C13 C14 C19 125.9(4) . . no
C15 C14 C19 125.7(4) . . no
Fe2 C15 C11 70.5(2) . . yes
Fe2 C15 C14 70.6(2) . . yes
Fe2 C15 C20 127.7(3) . . yes
C11 C15 C14 108.0(4) . . no
C11 C15 C20 126.1(4) . . no
C14 C15 C20 125.8(4) . . no
C11 C16 H16A 110.00 . . no
C11 C16 H16B 109.00 . . no
C11 C16 H16C 110.00 . . no
H16A C16 H16B 109.00 . . no
H16A C16 H16C 109.00 . . no
H16B C16 H16C 110.00 . . no
C12 C17 H17A 109.00 . . no
C12 C17 H17B 109.00 . . no
C12 C17 H17C 109.00 . . no
H17A C17 H17B 110.00 . . no
H17A C17 H17C 109.00 . . no
H17B C17 H17C 110.00 . . no
C13 C18 H18A 109.00 . . no
C13 C18 H18B 109.00 . . no
C13 C18 H18C 109.00 . . no
H18A C18 H18B 110.00 . . no
H18A C18 H18C 110.00 . . no
H18B C18 H18C 110.00 . . no
C14 C19 H19A 109.00 . . no
C14 C19 H19B 110.00 . . no
C14 C19 H19C 110.00 . . no
H19A C19 H19B 109.00 . . no
H19A C19 H19C 109.00 . . no
H19B C19 H19C 109.00 . . no
C15 C20 H20A 110.00 . . no
C15 C20 H20B 110.00 . . no
C15 C20 H20C 110.00 . . no
H20A C20 H20B 109.00 . . no
H20A C20 H20C 109.00 . . no
H20B C20 H20C 109.00 . . no
C50 C49 C53 122.2(5) . . no
C50 C49 C50 115.6(9) . 2_555 no
C50 C49 C53 122.2(5) 2_555 . no
C49 C50 C51 122.2(8) . . no
C50 C51 C52 119.8(8) . . no
C51 C52 C51 120.3(9) . 2_555 no
C49 C50 H50 119.00 . . no
C51 C50 H50 119.00 . . no
C50 C51 H51 120.00 . . no
C52 C51 H51 120.00 . . no
C51 C52 H52 120.00 . . no
C51 C52 H52 120.00 2_555 . no
C49 C53 H53A 109.00 . . no
C49 C53 H53B 109.00 . . no
C49 C53 H53C 109.00 . . no
C49 C53 H53A 109.00 . 2_555 no
C49 C53 H53B 109.00 . 2_555 no
C49 C53 H53C 109.00 . 2_555 no
H53A C53 H53B 109.00 . . no
H53A C53 H53C 110.00 . . no
H53A C53 H53A 141.00 . 2_555 no
H53A C53 H53B 56.00 . 2_555 no
H53A C53 H53C 56.00 . 2_555 no
H53B C53 H53C 109.00 . . no
H53A C53 H53B 56.00 2_555 . no
H53B C53 H53B 141.00 . 2_555 no
H53B C53 H53C 56.00 . 2_555 no
H53A C53 H53C 56.00 2_555 . no
H53B C53 H53C 56.00 2_555 . no
H53C C53 H53C 141.00 . 2_555 no
H53A C53 H53B 109.00 2_555 2_555 no
H53A C53 H53C 110.00 2_555 2_555 no
H53B C53 H53C 109.00 2_555 2_555 no
C55 C54 C59 120.1(3) . . no
C55 C54 C60 119.24(12) . . no
C59 C54 C60 120.6(3) . . no
C54 C55 C56 119.89(12) . . no
C55 C56 C57 120.0(3) . . no
C56 C57 C58 120.1(3) . . no
C57 C58 C59 119.90(12) . . no
C54 C59 C58 120.0(3) . . no
C54 C55 H90 120.00 . . no
C56 C55 H90 120.00 . . no
C55 C56 H92 120.00 . . no
C57 C56 H92 120.00 . . no
C56 C57 H94 120.00 . . no
C58 C57 H94 120.00 . . no
C57 C58 H93 120.00 . . no
C59 C58 H93 120.00 . . no
C54 C59 H95 120.00 . . no
C58 C59 H95 120.00 . . no
C54 C60 H96A 109.00 . . no
C54 C60 H96B 109.00 . . no
C54 C60 H96C 110.00 . . no
H96A C60 H96B 109.00 . . no
H96A C60 H96C 110.00 . . no
H96B C60 H96C 110.00 . . no

loop_
_geom_bond_atom_site_label_1
_geom_bond_atom_site_label_2
_geom_bond_distance
_geom_bond_site_symmetry_2
_geom_bond_publ_flag
Hg1 C31 2.080(4) . yes
Hg1 C44 2.080(4) . yes
Hg2 As3 3.2846(5) . yes
Hg2 C32 2.081(4) . yes
Hg2 C37 2.082(4) . yes
Hg3 C38 2.081(4) . yes
Hg3 C43 2.081(4) . yes
As1 As2 2.3164(6) . yes
As1 As5 2.3286(7) . yes
As1 Fe1 2.5056(8) . yes
As2 As3 2.3331(7) . yes
As2 Fe1 2.5117(8) . yes
As3 As4 2.3464(7) . yes
As3 Fe1 2.4786(8) . yes
As4 As5 2.3376(7) . yes
As4 Fe1 2.4957(8) . yes
As5 Fe1 2.4971(8) . yes
As11 Fe3 2.439(5) . yes
As11 As15 2.320(9) . yes
As11 As12 2.316(6) . yes
As12 As13 2.316(6) . yes
As12 Fe3 2.507(5) . yes
As13 Fe3 2.565(4) . yes
As13 As14 2.306(8) . yes
As14 As15 2.305(9) . yes
As14 Fe3 2.512(6) . yes
As15 Fe3 2.425(6) . yes
As16 As17 2.30(2) . yes
As16 Fe3 2.561(11) . yes
As16 As20 2.291(17) . yes
As17 As18 2.32(3) . yes
As17 Fe3 2.508(7) . yes
As18 As19 2.32(2) . yes
As18 Fe3 2.433(16) . yes
As19 As20 2.317(18) . yes
As19 Fe3 2.462(14) . yes
As20 Fe3 2.564(10) . yes
As21 Fe3 2.52(3) . yes
As21 As22 2.32(4) . yes
As21 As25 2.30(4) . yes
As22 As23 2.29(4) . yes
As22 Fe3 2.451(9) . yes
As23 As24 2.26(3) . yes
As23 Fe3 2.39(3) . yes
As24 As25 2.29(4) . yes
As24 Fe3 2.484(18) . yes
As25 Fe3 2.54(2) . yes
As6 As10 2.3233(8) . yes
As6 Fe2 2.5095(8) . yes
As6 As7 2.3283(9) . yes
As7 As8 2.3279(8) . yes
As7 Fe2 2.5016(8) . yes
As8 Fe2 2.5210(8) . yes
As8 As9 2.3222(7) . yes
As9 As10 2.3274(6) . yes
As9 Fe2 2.4962(8) . yes
As10 Fe2 2.5125(8) . yes
Fe1 C2 2.112(5) . yes
Fe1 C1 2.095(4) . yes
Fe1 C3 2.115(5) . yes
Fe1 C5 2.095(4) . yes
Fe1 C4 2.108(5) . yes
Fe3 C24 2.117(4) . yes
Fe3 C25 2.106(4) . yes
Fe3 C23 2.106(5) . yes
Fe3 C21 2.101(4) . yes
Fe3 C22 2.101(5) . yes
Fe2 C15 2.096(4) . yes
Fe2 C14 2.109(5) . yes
Fe2 C13 2.107(4) . yes
Fe2 C12 2.097(4) . yes
Fe2 C11 2.103(4) . yes
F1 C33 1.360(5) . yes
F2 C34 1.349(5) . yes
F3 C35 1.344(5) . yes
F4 C36 1.356(5) . yes
F5 C39 1.372(5) . yes
F6 C40 1.347(5) . yes
F7 C41 1.342(5) . yes
F8 C42 1.358(5) . yes
F9 C45 1.363(5) . yes
F10 C46 1.356(5) . yes
F11 C47 1.355(6) . yes
F12 C48 1.364(5) . yes
C1 C6 1.503(7) . no
C1 C2 1.429(7) . no
C1 C5 1.432(6) . no
C2 C3 1.423(6) . no
C2 C7 1.496(6) . no
C3 C4 1.432(6) . no
C3 C8 1.503(7) . no
C4 C9 1.503(6) . no
C4 C5 1.422(6) . no
C5 C10 1.503(7) . no
C31 C36 1.376(6) . no
C31 C32 1.410(6) . no
C32 C33 1.373(6) . no
C33 C34 1.378(6) . no
C34 C35 1.379(6) . no
C35 C36 1.385(6) . no
C37 C38 1.420(6) . no
C37 C42 1.374(6) . no
C38 C39 1.366(6) . no
C39 C40 1.378(6) . no
C40 C41 1.376(7) . no
C41 C42 1.389(6) . no
C43 C44 1.409(6) . no
C43 C48 1.368(6) . no
C44 C45 1.391(6) . no
C45 C46 1.358(7) . no
C46 C47 1.383(6) . no
C47 C48 1.380(6) . no
C6 H6A 0.9600 . no
C6 H6B 0.9600 . no
C6 H6C 0.9600 . no
C7 H7C 0.9600 . no
C7 H7A 0.9600 . no
C7 H7B 0.9600 . no
C8 H8A 0.9600 . no
C8 H8C 0.9600 . no
C8 H8B 0.9600 . no
C9 H9A 0.9600 . no
C9 H9B 0.9600 . no
C9 H9C 0.9600 . no
C10 H10C 0.9600 . no
C10 H10A 0.9600 . no
C10 H10B 0.9600 . no
C21 C22 1.423(6) . no
C21 C25 1.428(6) . no
C21 C26 1.492(6) . no
C22 C23 1.429(6) . no
C22 C27 1.499(6) . no
C23 C28 1.490(6) . no
C23 C24 1.435(6) . no
C24 C29 1.496(7) . no
C24 C25 1.432(6) . no
C25 C30 1.500(7) . no
C26 H26A 0.9600 . no
C26 H26B 0.9600 . no
C26 H26C 0.9600 . no
C27 H27A 0.9600 . no
C27 H27B 0.9600 . no
C27 H27C 0.9600 . no
C28 H28A 0.9600 . no
C28 H28B 0.9600 . no
C28 H28C 0.9600 . no
C29 H29A 0.9600 . no
C29 H29B 0.9600 . no
C29 H29C 0.9600 . no
C30 H30A 0.9600 . no
C30 H30B 0.9600 . no
C30 H30C 0.9600 . no
C11 C12 1.423(6) . no
C11 C15 1.422(6) . no
C11 C16 1.503(7) . no
C12 C13 1.421(7) . no
C12 C17 1.503(6) . no
C13 C14 1.430(6) . no
C13 C18 1.498(7) . no
C14 C15 1.427(7) . no
C14 C19 1.494(7) . no
C15 C20 1.504(6) . no
C16 H16A 0.9600 . no
C16 H16B 0.9600 . no
C16 H16C 0.9600 . no
C17 H17A 0.9600 . no
C17 H17B 0.9600 . no
C17 H17C 0.9600 . no
C18 H18A 0.9600 . no
C18 H18B 0.9600 . no
C18 H18C 0.9600 . no
C19 H19A 0.9600 . no
C19 H19B 0.9600 . no
C19 H19C 0.9600 . no
C20 H20A 0.9600 . no
C20 H20B 0.9600 . no
C20 H20C 0.9600 . no
C49 C50 1.369(10) . no
C49 C53 1.527(11) . no
C49 C50 1.369(10) 2_555 no
C50 C51 1.400(12) . no
C51 C52 1.336(10) . no
C50 H50 0.9300 . no
C51 H51 0.9300 . no
C52 H52 0.9300 . no
C53 H53A 0.9600 . no
C53 H53B 0.9600 . no
C53 H53C 0.9600 . no
C53 H53A 0.9600 2_555 no
C53 H53B 0.9600 2_555 no
C53 H53C 0.9600 2_555 no
C54 C55 1.390(5) . no
C54 C59 1.3885(5) . no
C54 C60 1.560(5) . no
C55 C56 1.392(5) . no
C56 C57 1.3885(5) . no
C57 C58 1.391(5) . no
C58 C59 1.391(5) . no
C55 H90 0.9300 . no
C56 H92 0.9300 . no
C57 H94 0.9300 . no
C58 H93 0.9300 . no
C59 H95 0.9300 . no
C60 H96A 0.9600 . no
C60 H96B 0.9600 . no
C60 H96C 0.9600 . no

loop_
_geom_contact_atom_site_label_1
_geom_contact_atom_site_label_2
_geom_contact_distance
_geom_contact_site_symmetry_2
_geom_contact_publ_flag
Hg1 As5 3.5327(6) . no
Hg1 As12 3.579(4) 7_655 no
Hg3 As4 3.4738(5) . no
Hg3 As15 3.486(7) 7_655 no
Hg3 As16 3.545(13) 7_655 no
Hg3 As21 3.57(3) 7_655 no
As1 As9 3.6805(7) . no
As1 C7 3.621(6) . no
As1 C9 3.644(5) 6_655 no
As2 C8 3.646(6) . no
As3 C37 3.579(5) . no
As3 C10 3.707(4) . no
As3 C9 3.532(6) . no
As4 Hg3 3.4738(5) . no
As4 C10 3.557(5) . no
As5 C6 3.614(4) . no
As5 Hg1 3.5327(6) . no
As6 As23 3.70(2) . no
As6 As19 3.748(11) . no
As6 As13 3.810(4) . no
As6 C18 3.605(5) . no
As7 C19 3.692(6) . no
As7 C40 3.680(5) 6_655 no
As8 C20 3.649(4) . no
As8 C41 3.648(5) 6_655 no
As9 C34 3.735(5) . no
As9 As1 3.6805(7) . no
As9 C16 3.635(5) . no
As10 C17 3.605(5) . no
As10 F3 3.371(3) . no
As11 C30 3.615(8) . no
As12 Hg1 3.579(4) 7_655 no
As12 C10 3.692(7) 6_655 no
As12 C29 3.552(7) . no
As13 C28 3.546(7) . no
As13 As6 3.810(4) . no
As14 As17 3.830(12) 2_654 no
As14 C27 3.650(7) . no
As14 As24 3.89(2) 2_654 no
As14 As14 3.637(8) 2_654 no
As15 Hg3 3.486(7) 7_655 no
As15 C26 3.658(9) . no
As16 Hg3 3.545(13) 7_655 no
As16 As14 3.181(13) . no
As16 As18 3.740(17) . no
As16 As19 3.736(15) . no
As16 C21 3.295(15) . no
As16 C26 3.323(15) . no
As16 As12 3.591(11) . no
As16 C38 3.439(15) 7_655 no
As17 C22 3.336(9) . no
As17 As20 3.725(12) . no
As17 C27 3.427(10) . no
As17 As17 3.699(11) 2_654 no
As17 As19 3.747(19) . no
As17 As13 3.18(2) . no
As17 As11 3.285(11) . no
As17 As14 3.830(12) 2_654 no
As18 C23 3.372(19) . no
As18 As20 3.74(2) . no
As18 As15 3.113(15) . no
As18 C43 3.72(2) 7_655 no
As18 As16 3.740(17) . no
As18 As12 2.86(2) . no
As18 C28 3.52(2) . no
As18 As11 3.689(17) . no
As19 As16 3.736(15) . no
As19 C24 3.399(15) . no
As19 As17 3.747(19) . no
As19 As15 3.719(14) . no
As19 C29 3.554(14) . no
As19 As14 3.326(15) . no
As19 As6 3.748(11) . no
As19 C44 3.657(14) 7_655 no
As20 C30 3.447(10) . no
As20 As17 3.725(12) . no
As20 As18 3.74(2) . no
As20 As15 2.893(12) . no
As20 C25 3.383(11) . no
As20 As13 3.628(14) . no
As21 As24 3.71(4) . no
As21 As23 3.71(3) . no
As21 C25 3.57(3) . no
As21 C21 3.35(4) . no
As21 C37 3.75(4) 7_655 no
As21 As12 3.07(2) . no
As21 As14 3.56(3) . no
As21 C38 3.48(3) 7_655 no
As21 Hg3 3.57(3) 7_655 no
As21 C26 3.47(4) . no
As22 As25 3.72(3) . no
As22 C24 3.604(10) . no
As22 C25 3.396(16) . no
As22 As13 2.94(3) . no
As22 As14 3.841(12) . no
As22 C30 3.58(2) . no
As22 As15 3.31(2) . no
As22 As24 3.70(2) . no
As23 As25 3.68(4) . no
As23 As21 3.71(3) . no
As23 C44 3.64(3) 7_655 no
As23 As15 3.63(2) . no
As23 As11 3.24(3) . no
As23 C23 3.53(3) . no
As23 C24 3.41(3) . no
As23 As6 3.70(2) . no
As23 C29 3.65(2) . no
As24 C22 3.55(2) . no
As24 C48 3.735(19) 7_655 no
As24 As14 3.89(2) 2_654 no
As24 As21 3.71(4) . no
As24 C28 3.610(19) . no
As24 As12 3.487(19) . no
As24 As22 3.70(2) . no
As24 C23 3.420(18) . no
As24 As11 3.77(2) . no
As25 C21 3.55(2) . no
As25 As22 3.72(3) . no
As25 As23 3.68(4) . no
As25 As11 2.88(3) . no
As25 As13 3.68(3) . no
As25 C22 3.38(2) . no
As25 C27 3.52(3) . no
As1 H9C 3.1500 6_655 no
As1 H7C 2.9700 . no
As1 H8B 3.2400 . no
As3 H9C 2.8800 . no
As3 H10B 3.0600 . no
As4 H10B 3.2000 . no
As5 H6C 2.9700 . no
As6 H17B 3.1300 . no
As6 H18C 2.9400 . no
As8 H19B 3.2500 . no
As9 H20B 3.1300 . no
As9 H16C 2.9900 . no
As11 H30C 2.9900 . no
As12 H29C 2.9100 . no
As12 H10A 2.8300 6_655 no
As13 H28B 3.2000 . no
As14 H27C 3.0100 . no
As14 H28B 3.1400 . no
As16 H26B 2.7700 . no
As17 H27C 3.0700 2_654 no
As17 H27C 2.8900 . no
As18 H28B 2.9900 . no
As19 H29C 2.9900 . no
As19 H10A 3.2400 6_655 no
As20 H6A 3.0400 6_655 no
As20 H30C 2.8400 . no
As21 H26B 2.8200 . no
As22 H30C 3.1700 . no
As22 H10A 3.1100 6_655 no
As22 H6A 2.9700 6_655 no
As24 H28B 2.9700 . no
As25 H52 3.1800 8_564 no
As25 H27C 3.1500 . no
As25 H52 3.1800 7_565 no
Fe3 C27 3.263(5) . no
Fe3 C30 3.263(5) . no
Fe3 C29 3.277(5) . no
Fe3 C26 3.254(5) . no
Fe3 C28 3.259(5) . no
Fe1 H10B 3.2600 . no
Fe2 H20B 3.2700 . no
Fe3 H30C 3.3000 . no
Fe3 H27C 3.3000 . no
Fe3 H28B 3.2900 . no
Fe3 H26B 3.2900 . no
Fe3 H29C 3.3100 . no
F1 F1 2.904(4) 7_645 no
F1 F2 2.702(4) . no
F2 C7 3.327(7) 4_554 no
F2 F3 2.711(4) . no
F2 C16 3.278(6) . no
F2 C2 3.348(5) 4_554 no
F2 F1 2.702(4) . no
F3 F2 2.711(4) . no
F3 As10 3.371(3) . no
F3 C3 3.224(5) 4_554 no
F3 C4 3.085(5) 4_554 no
F3 F4 2.768(3) 7_655 no
F3 C9 3.267(7) 4_554 no
F3 F4 2.707(4) . no
F4 C9 3.347(7) 6_655 no
F4 F3 2.707(4) . no
F4 F3 2.768(3) 7_655 no
F5 F6 2.690(4) . no
F5 C60 3.170(3) 1_545 no
F6 F5 2.690(4) . no
F6 C60 3.311(3) 1_545 no
F6 F7 2.730(4) . no
F6 F10 3.108(4) 1_545 no
F6 C58 3.095(3) 3_756 no
F6 C19 3.144(6) 6_645 no
F7 F8 2.694(4) . no
F7 F9 3.081(3) 1_545 no
F7 F10 2.948(4) 1_545 no
F7 F6 2.730(4) . no
F8 C8 3.344(6) 6_645 no
F8 F7 2.694(4) . no
F9 F10 2.709(4) . no
F9 F7 3.081(3) 1_565 no
F10 F6 3.108(4) 1_565 no
F10 F11 2.722(4) . no
F10 F7 2.948(4) 1_565 no
F10 F9 2.709(4) . no
F10 C19 3.305(5) 6_655 no
F11 F12 2.695(4) . no
F11 C56 3.353(4) . no
F11 F10 2.722(4) . no
F12 C27 3.347(5) 8_555 no
F12 C28 3.294(6) 8_555 no
F12 F11 2.695(4) . no
F2 H7B 2.6000 4_554 no
F2 H16C 2.5800 . no
F3 H9B 2.8400 4_554 no
F4 H10C 2.5900 4_554 no
F4 H9B 2.7600 6_655 no
F5 H96B 2.6500 1_545 no
F6 H19A 2.7800 6_645 no
F6 H96B 2.5500 1_545 no
F6 H19B 2.6600 6_645 no
F6 H93 2.4300 3_756 no
F7 H19B 2.6400 6_645 no
F8 H17A 2.7800 7_645 no
F8 H8C 2.6200 6_645 no
F8 H16A 2.6600 7_645 no
F8 H7B 2.8000 6_645 no
F10 H50 2.6700 1_655 no
F11 H92 2.6100 . no
F11 H95 2.7900 3_766 no
F12 H28C 2.7800 8_555 no
F12 H27B 2.8400 8_555 no
C1 C7 2.605(7) . no
C1 C4 2.304(6) . no
C1 As4 3.516(4) . no
C1 As5 3.426(4) . no
C1 C10 2.635(7) . no
C1 C3 2.305(6) . no
C1 C34 3.564(6) 4_555 no
C2 C5 2.317(6) . no
C2 C6 2.618(7) . no
C2 C4 2.310(6) . no
C2 F2 3.348(5) 4_555 no
C2 C8 2.604(7) . no
C2 As5 3.545(5) . no
C2 As1 3.447(4) . no
C2 C34 3.429(6) 4_555 no
C3 C9 2.605(6) . no
C3 C7 2.604(6) . no
C3 C1 2.305(6) . no
C3 As1 3.546(4) . no
C3 F3 3.224(5) 4_555 no
C3 C5 2.311(6) . no
C3 As2 3.441(4) . no
C3 C35 3.560(6) 4_555 no
C4 C8 2.615(7) . no
C4 C2 2.310(6) . no
C4 C35 3.408(6) 4_555 no
C4 C1 2.304(6) . no
C4 F3 3.085(5) 4_555 no
C4 As3 3.359(5) . no
C4 C10 2.588(7) . no
C4 As2 3.537(4) . no
C5 C6 2.607(7) . no
C5 C3 2.311(6) . no
C5 As3 3.456(4) . no
C5 As4 3.399(4) . no
C5 C2 2.317(6) . no
C5 C36 3.495(6) 4_555 no
C5 C9 2.611(7) . no
C5 C35 3.443(6) 4_555 no
C7 F2 3.327(7) 4_555 no
C8 F8 3.344(6) 6_655 no
C9 As1 3.644(5) 6_645 no
C9 F3 3.267(7) 4_555 no
C9 F4 3.347(7) 6_645 no
C10 As3 3.707(4) . no
C10 As4 3.557(5) . no
C10 As12 3.692(7) 6_645 no
C10 C36 3.568(7) 4_555 no
C11 C17 2.599(6) . no
C11 C20 2.609(6) . no
C11 C14 2.305(7) . no
C11 C13 2.312(6) . no
C11 As9 3.432(4) . no
C11 As10 3.510(4) . no
C12 C16 2.605(7) . no
C12 C14 2.297(6) . no
C12 C15 2.298(6) . no
C12 C18 2.603(7) . no
C12 As10 3.430(5) . no
C12 As6 3.506(4) . no
C13 As6 3.438(4) . no
C13 As7 3.521(4) . no
C13 C17 2.603(6) . no
C13 C19 2.604(6) . no
C13 C15 2.314(6) . no
C13 C11 2.312(6) . no
C14 As8 3.566(5) . no
C14 C20 2.609(7) . no
C14 As7 3.462(4) . no
C14 C12 2.297(6) . no
C14 C11 2.305(7) . no
C14 C18 2.615(7) . no
C15 As9 3.507(5) . no
C15 C12 2.298(6) . no
C15 C19 2.599(7) . no
C15 As8 3.476(4) . no
C15 C13 2.314(6) . no
C15 C16 2.609(8) . no
C16 F2 3.278(6) . no
C17 C42 3.481(7) 7_645 no
C17 C41 3.287(6) 7_645 no
C18 C59 3.473(5) 6_645 no
C19 F10 3.305(5) 6_645 no
C19 F6 3.144(6) 6_655 no
C20 As8 3.649(4) . no
C21 C30 2.601(7) . no
C21 C23 2.313(6) . no
C21 As25 3.55(2) . no
C21 As11 3.548(7) . no
C21 C27 2.604(7) . no
C21 C24 2.312(6) . no
C21 As16 3.295(15) . no
C21 As21 3.35(4) . no
C21 As15 3.417(8) . no
C22 As15 3.495(8) . no
C22 C24 2.311(6) . no
C22 C28 2.603(6) . no
C22 C25 2.308(6) . no
C22 As14 3.443(8) . no
C22 As17 3.336(9) . no
C22 C26 2.603(6) . no
C22 As25 3.38(2) . no
C22 As24 3.55(2) . no
C23 As23 3.53(3) . no
C23 C29 2.608(7) . no
C23 As24 3.420(18) . no
C23 As18 3.372(19) . no
C23 C21 2.313(6) . no
C23 As13 3.405(6) . no
C23 As14 3.505(7) . no
C23 C25 2.318(6) . no
C23 C27 2.601(6) . no
C24 C28 2.606(7) . no
C24 As22 3.604(10) . no
C24 As23 3.41(3) . no
C24 C30 2.618(7) . no
C24 C22 2.311(6) . no
C24 As12 3.387(7) . no
C24 As13 3.537(6) . no
C24 As19 3.399(15) . no
C24 C21 2.312(6) . no
C25 As20 3.383(11) . no
C25 C26 2.592(6) . no
C25 C22 2.308(6) . no
C25 As12 3.541(6) . no
C25 As11 3.413(7) . no
C25 As22 3.396(16) . no
C25 C29 2.611(7) . no
C25 C23 2.318(6) . no
C25 As21 3.57(3) . no
C26 Fe3 3.254(5) . no
C26 C18 3.556(6) 1_565 no
C26 As21 3.47(4) . no
C26 As16 3.323(15) . no
C26 As15 3.658(9) . no
C26 C13 3.502(7) 1_565 no
C27 As25 3.52(3) . no
C27 As17 3.427(10) . no
C27 As14 3.650(7) . no
C27 Fe3 3.263(5) . no
C27 F12 3.347(5) 8_454 no
C28 As13 3.546(7) . no
C28 As24 3.610(19) . no
C28 F12 3.294(6) 8_454 no
C28 Fe3 3.259(5) . no
C28 As18 3.52(2) . no
C29 As19 3.554(14) . no
C29 As23 3.65(2) . no
C29 Fe3 3.277(5) . no
C29 As12 3.552(7) . no
C30 As22 3.58(2) . no
C30 As11 3.615(8) . no
C30 As20 3.447(10) . no
C30 Fe3 3.263(5) . no
C34 C1 3.564(6) 4_554 no
C34 C2 3.429(6) 4_554 no
C34 As9 3.735(5) . no
C35 C3 3.560(6) 4_554 no
C35 C4 3.408(6) 4_554 no
C35 C5 3.443(6) 4_554 no
C36 C5 3.495(6) 4_554 no
C36 C10 3.568(7) 4_554 no
C37 As21 3.75(4) 7_655 no
C37 As3 3.579(5) . no
C38 As21 3.48(3) 7_655 no
C38 As16 3.439(15) 7_655 no
C40 As7 3.680(5) 6_645 no
C41 As8 3.649(5) 6_645 no
C41 C17 3.287(6) 7_645 no
C42 C17 3.481(7) 7_645 no
C43 As18 3.72(2) 7_655 no
C44 As19 3.657(14) 7_655 no
C44 As23 3.64(3) 7_655 no
C48 As24 3.735(19) 7_655 no
C56 F11 3.353(4) . no
C59 C18 3.473(5) 6_655 no
C60 F6 3.311(3) 1_565 no
C60 F5 3.170(3) 1_565 no
C6 H7A 2.7700 . no
C6 H10A 2.8100 . no
C6 H16B 2.9500 6_655 no
C8 H9A 2.7500 . no
C9 H8A 2.7500 . no
C10 H6A 2.7900 . no
C16 H17A 2.7400 . no
C17 H16A 2.7400 . no
C18 H19A 2.7700 . no
C19 H18A 2.7800 . no
C19 H20A 2.7500 . no
C26 H18B 3.0000 1_565 no
C26 H27A 2.7700 . no
C26 H96C 3.0900 8_464 no
C27 H26A 2.7700 . no
C28 H29A 2.7600 . no
C29 H28A 2.7600 . no
C29 H30A 2.7900 . no
C33 H6B 2.9900 4_554 no
C36 H10C 2.9500 4_554 no
C41 H17A 2.6800 7_645 no
C42 H17A 2.6300 7_645 no
C46 H19C 2.9400 6_655 no
C47 H19C 3.0600 6_655 no
C48 H30B 3.0400 6_645 no
C54 H18A 2.7800 6_655 no
C55 H19A 3.0100 6_655 no
C59 H18A 2.8700 6_655 no
H6A H10A 2.1500 . no
H6A C10 2.7900 . no
H6A As20 3.0400 6_645 no
H6A As22 2.9700 6_645 no
H6B C33 2.9900 4_555 no
H6B H16B 2.3900 6_655 no
H6C H7A 2.5800 . no
H6C As5 2.9700 . no
H6C H20C 2.3200 6_655 no
H7A H6C 2.5800 . no
H7A C6 2.7700 . no
H7B F8 2.8000 6_655 no
H7B F2 2.6000 4_555 no
H7C As1 2.9700 . no
H8A C9 2.7500 . no
H8A H9A 2.0900 . no
H8B As1 3.2400 . no
H8C F8 2.6200 6_655 no
H9A C8 2.7500 . no
H9A H8A 2.0900 . no
H9B F4 2.7600 6_645 no
H9B F3 2.8400 4_555 no
H9C As1 3.1500 6_645 no
H9C As3 2.8800 . no
H10A As22 3.1100 6_645 no
H10A As12 2.8300 6_645 no
H10A H6A 2.1500 . no
H10A As19 3.2400 6_645 no
H10A C6 2.8100 . no
H10B As4 3.2000 . no
H10B Fe1 3.2600 . no
H10B As3 3.0600 . no
H10C F4 2.5900 4_555 no
H10C C36 2.9500 4_555 no
H16A C17 2.7400 . no
H16A H17A 2.0800 . no
H16A F8 2.6600 7_645 no
H16B C6 2.9500 6_645 no
H16B H6B 2.3900 6_645 no
H16C F2 2.5800 . no
H16C As9 2.9900 . no
H17A C42 2.6300 7_645 no
H17A C41 2.6800 7_645 no
H17A F8 2.7800 7_645 no
H17A H16A 2.0800 . no
H17A C16 2.7400 . no
H17B As6 3.1300 . no
H18A C19 2.7800 . no
H18A C54 2.7800 6_645 no
H18A C59 2.8700 6_645 no
H18A H19A 2.1200 . no
H18C As6 2.9400 . no
H19A F6 2.7800 6_655 no
H19A C18 2.7700 . no
H19A H18A 2.1200 . no
H19A C55 3.0100 6_645 no
H19B F6 2.6600 6_655 no
H19B As8 3.2500 . no
H19B F7 2.6400 6_655 no
H19B H20A 2.5500 . no
H19C C47 3.0600 6_645 no
H19C C46 2.9400 6_645 no
H20A H19B 2.5500 . no
H20A C19 2.7500 . no
H20B Fe2 3.2700 . no
H20B As9 3.1300 . no
H20C H6C 2.3200 6_645 no
H26A H96C 2.3300 8_464 no
H26A H27A 2.1200 . no
H26A C27 2.7700 . no
H26B C13 2.9400 1_565 no
H26B As21 2.8200 . no
H26B Fe3 3.2900 . no
H26B As16 2.7700 . no
H27A H96C 2.5100 8_464 no
H27A C26 2.7700 . no
H27A H26A 2.1200 . no
H27B F12 2.8400 8_454 no
H27C As17 3.0700 2_654 no
H27C As17 2.8900 . no
H27C Fe3 3.3000 . no
H27C As25 3.1500 . no
H27C As14 3.0100 . no
H28A H29A 2.1000 . no
H28A C29 2.7600 . no
H28A H96A 2.3900 6_645 no
H28B As13 3.2000 . no
H28B As14 3.1400 . no
H28B Fe3 3.2900 . no
H28B As18 2.9900 . no
H28B As24 2.9700 . no
H28C F12 2.7800 8_454 no
H29A C28 2.7600 . no
H29A H28A 2.1000 . no
H29C As12 2.9100 . no
H29C H30A 2.6000 . no
H29C Fe3 3.3100 . no
H29C As19 2.9900 . no
H30A H29C 2.6000 . no
H30A C29 2.7900 . no
H30B C48 3.0400 6_655 no
H30C As11 2.9900 . no
H30C Fe3 3.3000 . no
H30C As20 2.8400 . no
H30C As22 3.1700 . no
H50 H53A 2.3800 . no
H53A H50 2.3800 . no
H92 F11 2.6100 . no
H95 H96A 2.4000 . no
H96A H95 2.4000 . no
H96B F5 2.6500 1_565 no
H96B F6 2.5500 1_565 no

loop_
_geom_hbond_atom_site_label_D
_geom_hbond_atom_site_label_H
_geom_hbond_atom_site_label_A
_geom_hbond_distance_DH
_geom_hbond_distance_HA
_geom_hbond_distance_DA
_geom_hbond_angle_DHA
_geom_hbond_site_symmetry_A
_geom_hbond_publ_flag
C60 H96B F6 0.9600 2.5500 3.311(3) 137.00 1_565 yes

loop_
_geom_torsion_atom_site_label_1
_geom_torsion_atom_site_label_2
_geom_torsion_atom_site_label_3
_geom_torsion_atom_site_label_4
_geom_torsion
_geom_torsion_site_symmetry_1
_geom_torsion_site_symmetry_4
_geom_torsion_publ_flag
C32 Hg2 As3 Fe1 -40.53(12) . . no
C37 Hg2 As3 Fe1 136.51(12) . . no
As3 Hg2 C37 C38 -97.7(3) . . no
As3 Hg2 C37 C42 83.8(3) . . no
C32 Hg2 As3 As2 18.64(12) . . no
C37 Hg2 As3 As2 -164.32(12) . . no
As3 Hg2 C32 C31 96.1(4) . . no
As3 Hg2 C32 C33 -81.9(4) . . no
C37 Hg2 As3 As4 88.42(12) . . no
C32 Hg2 As3 As4 -88.62(12) . . no
Fe1 As1 As2 As3 -41.80(3) . . no
As5 As1 Fe1 C4 161.04(17) . . no
Fe1 As1 As5 As4 43.59(2) . . no
As2 As1 As5 As4 -0.22(3) . . no
As2 As1 As5 Fe1 -43.80(3) . . no
As5 As1 As2 As3 1.73(3) . . no
As5 As1 As2 Fe1 43.52(3) . . no
As5 As1 Fe1 C1 69.81(16) . . no
As2 As1 Fe1 C2 -129.63(13) . . no
As5 As1 Fe1 C2 98.13(13) . . no
As2 As1 Fe1 C3 -90.06(12) . . no
As5 As1 Fe1 C3 137.71(12) . . no
As2 As1 Fe1 C4 -66.73(17) . . no
As2 As1 Fe1 As5 132.23(3) . . no
As2 As1 Fe1 C1 -157.96(16) . . no
As2 As1 Fe1 As4 93.88(3) . . no
As2 As1 Fe1 As3 36.96(2) . . no
As5 As1 Fe1 As3 -95.27(3) . . no
As5 As1 Fe1 As4 -38.35(2) . . no
As5 As1 Fe1 As2 -132.23(3) . . no
Fe1 As2 As3 As4 -44.81(2) . . no
Fe1 As2 As3 Hg2 -124.91(2) . . no
As3 As2 Fe1 C3 -127.92(12) . . no
As1 As2 Fe1 C4 137.92(13) . . no
As3 As2 Fe1 C4 -88.10(13) . . no
As1 As2 Fe1 C5 160.96(18) . . no
As3 As2 Fe1 C5 -65.06(18) . . no
As1 As2 As3 Fe1 42.26(3) . . no
As1 As2 Fe1 C2 70.22(15) . . no
As3 As2 Fe1 As1 133.98(3) . . no
As1 As2 Fe1 As3 -133.98(3) . . no
As1 As2 Fe1 As4 -94.33(3) . . no
As3 As2 Fe1 As4 39.65(2) . . no
As1 As2 Fe1 As5 -37.96(2) . . no
As1 As2 Fe1 C3 98.10(12) . . no
As3 As2 Fe1 As5 96.02(3) . . no
As3 As2 Fe1 C2 -155.80(15) . . no
As1 As2 As3 As4 -2.55(3) . . no
As1 As2 As3 Hg2 -82.65(2) . . no
Hg2 As3 As4 As5 91.64(2) . . no
Hg2 As3 Fe1 As1 38.06(3) . . no
As2 As3 As4 Fe1 45.14(3) . . no
As2 As3 Fe1 As1 -36.57(2) . . no
As4 As3 Fe1 C3 -157.94(14) . . no
Hg2 As3 Fe1 C4 173.59(13) . . no
As4 As3 Fe1 As1 93.95(3) . . no
Hg2 As3 As4 Fe1 134.37(2) . . no
As2 As3 As4 As5 2.40(3) . . no
Hg2 As3 Fe1 As4 -55.89(2) . . no
Fe1 As3 As4 As5 -42.73(3) . . no
Hg2 As3 Fe1 As5 -18.14(3) . . no
As2 As3 Fe1 As5 -92.77(3) . . no
As4 As3 Fe1 As5 37.76(2) . . no
Hg2 As3 Fe1 C1 -125.44(17) . . no
As2 As3 Fe1 C1 159.93(17) . . no
As4 As3 Fe1 C1 -69.55(17) . . no
Hg2 As3 Fe1 C3 146.17(14) . . no
As2 As3 Fe1 C3 71.54(14) . . no
As2 As3 Fe1 As4 -130.52(3) . . no
As4 As3 Fe1 As2 130.52(3) . . no
As2 As3 Fe1 C4 98.95(13) . . no
Hg2 As3 Fe1 As2 74.63(2) . . no
Hg2 As3 Fe1 C5 -146.87(13) . . no
As2 As3 Fe1 C5 138.50(13) . . no
As4 As3 Fe1 C5 -90.98(13) . . no
As4 As3 Fe1 C4 -130.52(13) . . no
As5 As4 Fe1 As1 38.16(2) . . no
As3 As4 Fe1 As2 -39.35(2) . . no
As3 As4 As5 Fe1 42.42(2) . . no
As5 As4 Fe1 As3 133.06(2) . . no
As3 As4 Fe1 As5 -133.06(2) . . no
As5 As4 Fe1 As2 93.71(2) . . no
As3 As4 As5 As1 -1.36(3) . . no
As3 As4 Fe1 C2 158.30(17) . . no
As5 As4 Fe1 C2 -68.64(16) . . no
As3 As4 Fe1 C4 68.11(14) . . no
As5 As4 Fe1 C4 -158.83(15) . . no
As3 As4 Fe1 C5 95.98(12) . . no
As3 As4 Fe1 C1 136.05(12) . . no
As5 As4 Fe1 C1 -90.90(12) . . no
As3 As4 Fe1 As1 -94.90(2) . . no
Fe1 As4 As5 As1 -43.79(3) . . no
As5 As4 Fe1 C5 -130.97(12) . . no
As1 As5 Fe1 As3 94.05(3) . . no
As4 As5 Fe1 As2 -94.35(3) . . no
As1 As5 Fe1 C1 -130.48(13) . . no
As4 As5 Fe1 As3 -37.99(2) . . no
As1 As5 Fe1 As4 132.04(3) . . no
As4 As5 Fe1 C2 137.42(13) . . no
As1 As5 Fe1 C3 -67.74(17) . . no
As4 As5 Fe1 C3 160.22(17) . . no
As1 As5 Fe1 C5 -159.21(16) . . no
As4 As5 Fe1 C5 68.74(15) . . no
As4 As5 Fe1 C1 97.48(13) . . no
As1 As5 Fe1 C2 -90.54(13) . . no
As4 As5 Fe1 As1 -132.04(3) . . no
As1 As5 Fe1 As2 37.70(2) . . no
As12 As11 Fe3 C25 97.18(19) . . no
As15 As11 As12 As13 1.3(4) . . no
As15 As11 As12 Fe3 -43.5(2) . . no
Fe3 As11 As12 As13 44.7(2) . . no
As12 As11 As15 As14 -1.7(4) . . no
As12 As11 As15 Fe3 44.7(2) . . no
Fe3 As11 As15 As14 -46.3(3) . . no
As12 As11 Fe3 C21 137.11(18) . . no
As15 As11 Fe3 C21 -91.2(2) . . no
As12 As11 Fe3 C22 160.0(2) . . no
As15 As11 Fe3 C22 -68.3(3) . . no
As12 As11 Fe3 C24 67.2(2) . . no
As15 As11 Fe3 C25 -131.1(2) . . no
As15 As11 Fe3 C24 -161.1(2) . . no
As12 As11 Fe3 As15 -131.7(3) . . no
As15 As11 Fe3 As13 94.2(2) . . no
As15 As11 Fe3 As12 131.7(3) . . no
As12 As11 Fe3 As13 -37.49(19) . . no
As12 As11 Fe3 As14 -92.0(2) . . no
As15 As11 Fe3 As14 39.7(2) . . no
As11 As12 Fe3 As15 39.3(2) . . no
As13 As12 Fe3 As14 -36.5(2) . . no
As13 As12 Fe3 C24 96.69(18) . . no
As11 As12 Fe3 C25 -91.9(2) . . no
As13 As12 Fe3 C25 136.18(18) . . no
Fe3 As12 As13 As14 42.6(2) . . no
As11 As12 Fe3 C21 -71.6(3) . . no
As13 As12 Fe3 C21 156.5(2) . . no
As11 As12 Fe3 As14 95.4(2) . . no
As13 As12 Fe3 As11 -131.9(2) . . no
As11 As12 Fe3 C24 -131.4(2) . . no
As11 As12 As13 As14 -0.4(3) . . no
As13 As12 Fe3 As15 -92.6(2) . . no
As13 As12 Fe3 C23 67.5(2) . . no
As11 As12 Fe3 As13 131.9(2) . . no
As11 As12 Fe3 C23 -160.6(2) . . no
As11 As12 As13 Fe3 -43.0(2) . . no
As14 As13 Fe3 As12 -133.0(2) . . no
As14 As13 Fe3 As15 -37.2(2) . . no
As14 As13 Fe3 As11 -94.7(2) . . no
As12 As13 Fe3 As11 38.3(2) . . no
As12 As13 As14 As15 -0.7(4) . . no
As12 As13 As14 Fe3 -42.45(19) . . no
As12 As13 Fe3 As14 133.0(2) . . no
As12 As13 Fe3 As15 95.8(2) . . no
As14 As13 Fe3 C23 98.2(2) . . no
As12 As13 Fe3 C24 -89.20(19) . . no
As12 As13 Fe3 C21 -126.3(4) . . no
As14 As13 Fe3 C21 100.7(5) . . no
As12 As13 Fe3 C22 -155.94(19) . . no
As14 As13 Fe3 C22 71.1(2) . . no
As12 As13 Fe3 C23 -128.85(18) . . no
As12 As13 Fe3 C25 -68.0(3) . . no
As14 As13 Fe3 C25 159.0(2) . . no
As14 As13 Fe3 C24 137.8(2) . . no
Fe3 As13 As14 As15 41.8(3) . . no
As13 As14 Fe3 As15 133.4(3) . . no
As13 As14 Fe3 As11 92.92(19) . . no
As15 As14 Fe3 As13 -133.4(3) . . no
As13 As14 As15 As11 1.4(4) . . no
As15 As14 Fe3 As12 -96.7(2) . . no
As13 As14 Fe3 As12 36.68(19) . . no
As13 As14 As15 Fe3 -43.7(2) . . no
Fe3 As14 As15 As11 45.1(2) . . no
As13 As14 Fe3 C21 -154.7(2) . . no
As15 As14 Fe3 C21 71.9(3) . . no
As13 As14 Fe3 C22 -127.66(19) . . no
As15 As14 Fe3 C22 99.0(2) . . no
As13 As14 Fe3 C23 -87.67(19) . . no
As15 As14 Fe3 C23 139.0(2) . . no
As13 As14 Fe3 C24 -64.1(3) . . no
As15 As14 Fe3 C24 162.6(3) . . no
As15 As14 Fe3 As11 -40.4(2) . . no
As14 As15 Fe3 As11 130.0(3) . . no
As14 As15 Fe3 As12 91.3(2) . . no
As11 As15 Fe3 As13 -93.59(19) . . no
As11 As15 Fe3 As12 -38.7(2) . . no
As11 As15 Fe3 C25 71.4(3) . . no
As14 As15 Fe3 C25 -158.7(2) . . no
As14 As15 Fe3 C21 -130.1(2) . . no
As11 As15 Fe3 C22 140.0(2) . . no
As14 As15 Fe3 C22 -90.1(2) . . no
As11 As15 Fe3 C23 164.9(2) . . no
As14 As15 Fe3 C23 -65.2(3) . . no
As14 As15 Fe3 As13 36.4(2) . . no
As11 As15 Fe3 As14 -130.0(3) . . no
As11 As15 Fe3 C21 100.0(2) . . no
As10 As6 Fe2 As9 38.09(2) . . no
As7 As6 Fe2 C13 97.21(12) . . no
As7 As6 Fe2 As9 -94.02(3) . . no
Fe2 As6 As10 As9 -43.56(3) . . no
As7 As6 As10 Fe2 43.62(2) . . no
As10 As6 Fe2 C12 -90.93(14) . . no
As10 As6 Fe2 As8 93.70(3) . . no
As10 As6 Fe2 C13 -130.68(12) . . no
As7 As6 Fe2 As10 -132.11(3) . . no
As7 As6 As10 As9 0.06(3) . . no
As10 As6 As7 Fe2 -43.81(3) . . no
As10 As6 Fe2 As7 132.11(3) . . no
As7 As6 Fe2 As8 -38.41(3) . . no
As10 As6 Fe2 C14 -157.59(15) . . no
As7 As6 Fe2 C14 70.30(15) . . no
As10 As6 Fe2 C11 -67.13(17) . . no
As7 As6 Fe2 C12 136.96(14) . . no
As7 As6 Fe2 C11 160.76(18) . . no
As10 As6 As7 As8 0.81(3) . . no
Fe2 As6 As7 As8 44.62(3) . . no
As8 As7 Fe2 C12 161.62(17) . . no
As6 As7 Fe2 C12 -67.03(17) . . no
As6 As7 Fe2 C13 -90.80(12) . . no
As8 As7 Fe2 C15 70.06(17) . . no
As6 As7 Fe2 As10 37.85(2) . . no
As6 As7 Fe2 C15 -158.59(17) . . no
As8 As7 Fe2 As10 -93.50(3) . . no
As8 As7 Fe2 C14 97.84(12) . . no
As6 As7 As8 Fe2 -44.45(3) . . no
Fe2 As7 As8 As9 43.08(2) . . no
As8 As7 Fe2 As9 -37.62(2) . . no
As6 As7 As8 As9 -1.37(3) . . no
As6 As7 Fe2 As8 131.35(3) . . no
As8 As7 Fe2 C13 137.86(12) . . no
As8 As7 Fe2 As6 -131.35(3) . . no
As6 As7 Fe2 C14 -130.81(12) . . no
As6 As7 Fe2 As9 93.73(3) . . no
As7 As8 Fe2 C11 -159.35(16) . . no
Fe2 As8 As9 As10 44.54(2) . . no
As9 As8 Fe2 As6 -93.97(3) . . no
As9 As8 Fe2 As10 -38.40(2) . . no
As7 As8 As9 Fe2 -43.12(2) . . no
As7 As8 Fe2 As10 94.06(3) . . no
As9 As8 Fe2 C11 68.19(16) . . no
As7 As8 Fe2 As6 38.49(3) . . no
As7 As8 Fe2 C14 -91.29(13) . . no
As7 As8 Fe2 C15 -131.34(14) . . no
As9 As8 Fe2 C15 96.20(14) . . no
As9 As8 Fe2 C13 160.83(17) . . no
As7 As8 Fe2 As9 132.46(3) . . no
As9 As8 Fe2 As7 -132.46(3) . . no
As7 As8 As9 As10 1.41(3) . . no
As7 As8 Fe2 C13 -66.71(17) . . no
As9 As8 Fe2 C14 136.25(13) . . no
As8 As9 Fe2 As6 93.54(3) . . no
As8 As9 As10 Fe2 -44.69(2) . . no
As10 As9 Fe2 As6 -37.95(2) . . no
As8 As9 Fe2 As7 37.67(2) . . no
As10 As9 Fe2 C15 136.07(12) . . no
Fe2 As9 As10 As6 43.78(2) . . no
As8 As9 Fe2 As10 131.48(2) . . no
As8 As9 Fe2 C11 -132.29(12) . . no
As10 As9 Fe2 C14 159.30(17) . . no
As8 As9 Fe2 C15 -92.45(12) . . no
As10 As9 Fe2 As8 -131.48(2) . . no
As10 As9 Fe2 As7 -93.82(3) . . no
As8 As9 Fe2 C12 -159.88(15) . . no
As8 As9 As10 As6 -0.92(3) . . no
As8 As9 Fe2 C14 -69.22(17) . . no
As10 As9 Fe2 C12 68.64(15) . . no
As10 As9 Fe2 C11 96.23(12) . . no
As6 As10 Fe2 As7 -37.99(3) . . no
As9 As10 Fe2 As6 131.96(3) . . no
As6 As10 Fe2 As8 -93.68(3) . . no
As9 As10 Fe2 C12 -131.41(13) . . no
As6 As10 Fe2 C12 96.64(13) . . no
As6 As10 Fe2 C11 136.48(12) . . no
As9 As10 Fe2 C11 -91.57(12) . . no
As9 As10 Fe2 As7 93.97(3) . . no
As6 As10 Fe2 As9 -131.96(3) . . no
As9 As10 Fe2 C13 -158.84(15) . . no
As9 As10 Fe2 As8 38.27(2) . . no
As6 As10 Fe2 C13 69.20(15) . . no
As6 As10 Fe2 C15 159.72(17) . . no
As9 As10 Fe2 C15 -68.32(17) . . no
As3 Fe1 C3 C4 46.1(3) . . no
As2 Fe1 C3 C4 98.1(2) . . no
As2 Fe1 C3 C2 -143.1(2) . . no
As5 Fe1 C3 C4 -155.8(2) . . no
C1 Fe1 C3 C4 -81.1(3) . . no
C2 Fe1 C3 C4 -118.8(4) . . no
C5 Fe1 C3 C4 -37.3(2) . . no
As1 Fe1 C3 C4 153.5(2) . . no
C4 Fe1 C2 C7 -158.9(5) . . no
C5 Fe1 C2 C7 157.9(5) . . no
C3 Fe1 C2 C7 -121.3(5) . . no
As5 Fe1 C5 C4 166.2(2) . . no
C1 Fe1 C5 C4 118.1(4) . . no
C2 Fe1 C5 C4 80.4(3) . . no
C3 Fe1 C5 C4 37.4(3) . . no
As1 Fe1 C3 C8 32.8(4) . . no
As1 Fe1 C3 C2 -87.7(2) . . no
As2 Fe1 C5 C1 -155.4(2) . . no
As3 Fe1 C3 C2 164.9(2) . . no
As5 Fe1 C5 C1 48.1(3) . . no
As5 Fe1 C3 C2 -37.0(3) . . no
C1 Fe1 C3 C2 37.7(2) . . no
C4 Fe1 C3 C2 118.8(4) . . no
C5 Fe1 C3 C2 81.5(3) . . no
As3 Fe1 C5 C4 -86.5(2) . . no
As4 Fe1 C5 C4 -143.1(2) . . no
C5 Fe1 C4 C9 -121.1(6) . . no
C3 Fe1 C2 C1 118.7(4) . . no
C4 Fe1 C2 C1 81.1(3) . . no
C5 Fe1 C2 C1 37.9(2) . . no
As2 Fe1 C5 C10 81.9(4) . . no
As3 Fe1 C5 C10 32.7(4) . . no
As2 Fe1 C3 C8 -22.6(4) . . no
As4 Fe1 C5 C1 98.8(2) . . no
C1 Fe1 C5 C10 -122.7(5) . . no
As3 Fe1 C3 C8 -74.6(4) . . no
As5 Fe1 C3 C8 83.6(4) . . no
C1 Fe1 C3 C8 158.3(5) . . no
C2 Fe1 C3 C8 120.6(5) . . no
C4 Fe1 C3 C8 -120.6(5) . . no
C5 Fe1 C3 C8 -158.0(5) . . no
As5 Fe1 C2 C1 -87.3(2) . . no
C4 Fe1 C1 C2 -80.8(3) . . no
C5 Fe1 C1 C2 -118.5(4) . . no
As1 Fe1 C1 C5 166.1(2) . . no
As1 Fe1 C2 C3 98.1(2) . . no
As2 Fe1 C2 C3 47.2(3) . . no
As4 Fe1 C2 C3 -154.4(2) . . no
As4 Fe1 C5 C10 -23.9(4) . . no
As1 Fe1 C4 C3 -37.7(3) . . no
As2 Fe1 C4 C3 -87.4(2) . . no
C2 Fe1 C5 C1 -37.6(3) . . no
C3 Fe1 C5 C1 -80.6(3) . . no
C4 Fe1 C5 C1 -118.1(4) . . no
As2 Fe1 C5 C4 -37.3(3) . . no
As4 Fe1 C2 C1 -35.8(3) . . no
C1 Fe1 C2 C7 120.0(5) . . no
C5 Fe1 C1 C6 119.7(5) . . no
C2 Fe1 C4 C3 37.3(2) . . no
As1 Fe1 C2 C1 -143.3(2) . . no
As3 Fe1 C1 C5 -34.3(3) . . no
As4 Fe1 C1 C5 -86.5(2) . . no
As5 Fe1 C1 C5 -142.8(2) . . no
C2 Fe1 C1 C5 118.5(4) . . no
As5 Fe1 C5 C10 -74.6(4) . . no
C4 Fe1 C2 C3 -37.6(3) . . no
C5 Fe1 C2 C3 -80.8(3) . . no
As1 Fe1 C2 C7 -23.2(4) . . no
As2 Fe1 C2 C7 -74.1(5) . . no
As4 Fe1 C2 C7 84.3(5) . . no
As5 Fe1 C2 C7 32.7(5) . . no
C3 Fe1 C1 C2 -37.4(2) . . no
C1 Fe1 C4 C3 80.8(3) . . no
C3 Fe1 C4 C9 120.0(6) . . no
C3 Fe1 C1 C6 -159.1(5) . . no
As2 Fe1 C2 C1 165.9(2) . . no
As2 Fe1 C4 C5 153.6(2) . . no
As3 Fe1 C4 C5 97.7(2) . . no
As4 Fe1 C4 C5 47.0(3) . . no
C3 Fe1 C1 C5 81.2(3) . . no
C4 Fe1 C1 C5 37.8(3) . . no
As3 Fe1 C5 C1 155.5(2) . . no
As1 Fe1 C1 C2 47.6(3) . . no
As3 Fe1 C1 C2 -152.8(2) . . no
As4 Fe1 C1 C2 154.9(2) . . no
As5 Fe1 C1 C2 98.6(2) . . no
C4 Fe1 C1 C6 157.5(5) . . no
C2 Fe1 C4 C9 157.3(5) . . no
C2 Fe1 C1 C6 -121.7(5) . . no
As1 Fe1 C1 C6 -74.2(4) . . no
As3 Fe1 C1 C6 85.4(4) . . no
C5 Fe1 C4 C3 119.0(4) . . no
As1 Fe1 C4 C5 -156.7(2) . . no
C4 Fe1 C5 C10 119.2(5) . . no
C1 Fe1 C4 C5 -38.2(3) . . no
C2 Fe1 C4 C5 -81.7(3) . . no
As4 Fe1 C1 C6 33.2(4) . . no
C3 Fe1 C4 C5 -119.0(4) . . no
C2 Fe1 C5 C10 -160.4(5) . . no
C3 Fe1 C5 C10 156.6(5) . . no
As3 Fe1 C4 C9 -23.4(5) . . no
As4 Fe1 C4 C3 166.0(2) . . no
As5 Fe1 C1 C6 -23.1(4) . . no
As2 Fe1 C4 C9 32.5(5) . . no
As4 Fe1 C4 C9 -74.1(5) . . no
As5 Fe1 C2 C3 154.0(2) . . no
C1 Fe1 C2 C3 -118.7(4) . . no
As3 Fe1 C4 C3 -143.3(2) . . no
C1 Fe1 C4 C9 -159.2(5) . . no
As1 Fe1 C4 C9 82.2(5) . . no
As11 Fe3 C25 C21 101.2(3) . . no
As12 Fe3 C24 C23 -140.0(2) . . no
C24 Fe3 C22 C27 -158.0(4) . . no
C24 Fe3 C21 C22 -80.9(3) . . no
As11 Fe3 C21 C25 -85.9(3) . . no
C23 Fe3 C22 C27 -120.1(5) . . no
C25 Fe3 C21 C22 -118.7(4) . . no
C23 Fe3 C21 C22 -37.5(2) . . no
As12 Fe3 C21 C22 -151.1(2) . . no
C21 Fe3 C22 C27 120.9(5) . . no
C22 Fe3 C23 C28 120.8(5) . . no
As12 Fe3 C24 C25 100.9(3) . . no
As13 Fe3 C25 C21 -152.5(3) . . no
As15 Fe3 C25 C21 48.0(4) . . no
As12 Fe3 C21 C25 -32.4(4) . . no
As13 Fe3 C25 C30 87.6(4) . . no
As15 Fe3 C25 C30 -71.9(5) . . no
As13 Fe3 C24 C23 -85.5(3) . . no
As14 Fe3 C24 C23 -38.3(4) . . no
As12 Fe3 C25 C21 157.6(3) . . no
As11 Fe3 C25 C30 -18.7(4) . . no
As15 Fe3 C21 C22 97.6(3) . . no
As11 Fe3 C21 C22 155.4(3) . . no
C25 Fe3 C22 C27 158.6(4) . . no
C25 Fe3 C23 C28 -158.5(4) . . no
C21 Fe3 C25 C24 118.4(4) . . no
C21 Fe3 C23 C28 158.2(4) . . no
C22 Fe3 C25 C24 80.9(3) . . no
As12 Fe3 C25 C30 37.7(4) . . no
C21 Fe3 C24 C25 -37.8(3) . . no
C22 Fe3 C24 C25 -81.1(3) . . no
C23 Fe3 C24 C25 -119.1(4) . . no
C21 Fe3 C25 C30 -119.9(5) . . no
C22 Fe3 C25 C21 -37.6(3) . . no
C21 Fe3 C24 C23 81.3(3) . . no
C23 Fe3 C25 C24 37.4(3) . . no
As14 Fe3 C21 C22 45.3(3) . . no
As13 Fe3 C21 C22 -40.2(6) . . no
C24 Fe3 C23 C28 -121.1(5) . . no
As15 Fe3 C25 C24 166.4(3) . . no
As15 Fe3 C22 C27 31.8(4) . . no
As14 Fe3 C21 C25 163.9(3) . . no
As15 Fe3 C21 C25 -143.7(3) . . no
C22 Fe3 C21 C25 118.7(4) . . no
C23 Fe3 C21 C25 81.2(3) . . no
C24 Fe3 C21 C25 37.7(3) . . no
As11 Fe3 C21 C26 33.9(5) . . no
As11 Fe3 C24 C29 -69.7(5) . . no
C22 Fe3 C25 C30 -157.4(5) . . no
C23 Fe3 C25 C21 -81.0(3) . . no
C24 Fe3 C25 C21 -118.4(4) . . no
As11 Fe3 C25 C24 -140.4(3) . . no
As12 Fe3 C25 C24 -84.0(3) . . no
As13 Fe3 C25 C24 -34.1(4) . . no
C25 Fe3 C24 C23 119.1(4) . . no
As11 Fe3 C24 C25 51.1(3) . . no
As15 Fe3 C23 C28 80.5(5) . . no
As11 Fe3 C22 C21 -36.7(4) . . no
As13 Fe3 C22 C21 164.4(2) . . no
As14 Fe3 C22 C21 -145.3(3) . . no
As15 Fe3 C22 C21 -89.1(3) . . no
As13 Fe3 C24 C25 155.4(3) . . no
As12 Fe3 C21 C26 87.4(5) . . no
As12 Fe3 C24 C29 -19.9(4) . . no
As13 Fe3 C24 C29 34.6(4) . . no
As11 Fe3 C24 C23 170.2(2) . . no
C24 Fe3 C25 C30 121.7(5) . . no
C22 Fe3 C24 C29 158.1(5) . . no
C22 Fe3 C24 C23 38.0(2) . . no
C25 Fe3 C24 C29 -120.8(6) . . no
As14 Fe3 C22 C27 -24.3(4) . . no
C21 Fe3 C24 C29 -158.6(5) . . no
As13 Fe3 C22 C27 -74.7(4) . . no
As13 Fe3 C23 C22 -143.6(2) . . no
As14 Fe3 C23 C22 -89.6(3) . . no
As15 Fe3 C23 C22 -40.3(4) . . no
C21 Fe3 C23 C22 37.3(2) . . no
As14 Fe3 C24 C25 -157.3(3) . . no
As13 Fe3 C21 C26 -161.8(4) . . no
As14 Fe3 C21 C26 -76.3(5) . . no
C23 Fe3 C25 C30 159.2(5) . . no
C22 Fe3 C21 C26 -121.6(5) . . no
C23 Fe3 C21 C26 -159.0(5) . . no
C23 Fe3 C24 C29 120.1(5) . . no
As12 Fe3 C23 C22 167.7(2) . . no
As13 Fe3 C21 C25 78.4(5) . . no
As12 Fe3 C23 C28 -71.5(4) . . no
As13 Fe3 C23 C28 -22.8(4) . . no
As11 Fe3 C22 C27 84.3(5) . . no
As14 Fe3 C22 C23 95.7(3) . . no
As15 Fe3 C22 C23 151.9(3) . . no
C24 Fe3 C21 C26 157.5(5) . . no
C24 Fe3 C23 C22 118.1(3) . . no
C25 Fe3 C22 C21 37.7(2) . . no
As11 Fe3 C22 C23 -155.7(3) . . no
As15 Fe3 C21 C26 -23.9(5) . . no
C25 Fe3 C22 C23 -81.4(3) . . no
As14 Fe3 C23 C24 152.4(3) . . no
As15 Fe3 C23 C24 -158.4(3) . . no
C25 Fe3 C21 C26 119.8(6) . . no
As14 Fe3 C23 C28 31.3(4) . . no
C25 Fe3 C23 C22 80.7(3) . . no
As12 Fe3 C23 C24 49.6(3) . . no
As13 Fe3 C22 C23 45.4(3) . . no
As13 Fe3 C23 C24 98.3(2) . . no
C24 Fe3 C22 C21 81.1(3) . . no
C21 Fe3 C22 C23 -119.0(3) . . no
C24 Fe3 C22 C23 -38.0(2) . . no
As14 Fe3 C24 C29 81.9(5) . . no
C25 Fe3 C23 C24 -37.4(2) . . no
C23 Fe3 C22 C21 119.0(3) . . no
C21 Fe3 C23 C24 -80.7(3) . . no
C22 Fe3 C23 C24 -118.1(3) . . no
C14 Fe2 C15 C20 -120.7(5) . . no
C11 Fe2 C12 C17 -120.0(6) . . no
C13 Fe2 C12 C17 120.8(5) . . no
C11 Fe2 C14 C19 158.0(5) . . no
As10 Fe2 C12 C17 -23.4(4) . . no
C14 Fe2 C11 C16 -158.9(5) . . no
C15 Fe2 C11 C16 -121.0(5) . . no
As7 Fe2 C13 C18 31.6(4) . . no
C12 Fe2 C13 C18 -120.7(5) . . no
As9 Fe2 C12 C17 -73.8(5) . . no
As9 Fe2 C14 C19 82.6(5) . . no
C11 Fe2 C15 C20 121.1(6) . . no
C12 Fe2 C14 C19 -158.6(5) . . no
C11 Fe2 C12 C13 119.2(4) . . no
C13 Fe2 C14 C19 -120.7(5) . . no
As8 Fe2 C13 C18 81.5(4) . . no
As10 Fe2 C13 C18 -74.6(4) . . no
C11 Fe2 C13 C18 -158.1(5) . . no
As6 Fe2 C12 C17 32.1(5) . . no
As8 Fe2 C14 C19 31.3(4) . . no
C15 Fe2 C14 C19 120.1(5) . . no
As10 Fe2 C15 C20 83.3(4) . . no
As6 Fe2 C13 C18 -24.2(4) . . no
As8 Fe2 C11 C16 -74.0(5) . . no
As9 Fe2 C11 C16 -24.0(4) . . no
As10 Fe2 C11 C16 31.9(4) . . no
C13 Fe2 C11 C16 157.7(5) . . no
C12 Fe2 C15 C20 158.8(5) . . no
As8 Fe2 C15 C11 -144.3(2) . . no
As9 Fe2 C15 C11 -88.5(3) . . no
As10 Fe2 C15 C11 -37.8(3) . . no
As7 Fe2 C12 C17 82.1(5) . . no
C13 Fe2 C15 C20 -158.0(5) . . no
C15 Fe2 C12 C13 81.6(3) . . no
As7 Fe2 C14 C19 -24.5(4) . . no
As10 Fe2 C12 C13 -144.2(2) . . no
As7 Fe2 C12 C13 -38.7(3) . . no
C11 Fe2 C14 C15 37.8(2) . . no
As9 Fe2 C14 C15 -37.6(3) . . no
As6 Fe2 C11 C16 81.7(5) . . no
C12 Fe2 C13 C14 117.9(4) . . no
C12 Fe2 C11 C16 120.5(5) . . no
As10 Fe2 C13 C14 164.0(2) . . no
As8 Fe2 C15 C14 97.6(2) . . no
C14 Fe2 C13 C12 -117.9(4) . . no
As7 Fe2 C15 C11 164.6(2) . . no
C12 Fe2 C15 C11 37.7(3) . . no
C13 Fe2 C15 C11 80.9(3) . . no
C14 Fe2 C15 C11 118.2(4) . . no
C14 Fe2 C12 C13 38.1(3) . . no
As9 Fe2 C12 C13 165.4(2) . . no
As7 Fe2 C15 C20 -74.3(5) . . no
As8 Fe2 C15 C20 -23.2(4) . . no
As9 Fe2 C15 C20 32.6(4) . . no
C15 Fe2 C13 C14 37.3(3) . . no
As8 Fe2 C14 C15 -88.8(2) . . no
C11 Fe2 C13 C14 80.6(3) . . no
As8 Fe2 C13 C14 -39.9(3) . . no
C12 Fe2 C11 C15 -118.6(4) . . no
C14 Fe2 C12 C11 -81.1(3) . . no
C15 Fe2 C12 C11 -37.6(3) . . no
As6 Fe2 C11 C12 -38.7(3) . . no
As8 Fe2 C11 C12 165.6(2) . . no
As9 Fe2 C11 C12 -144.4(2) . . no
As7 Fe2 C15 C14 46.4(3) . . no
As6 Fe2 C14 C19 -75.8(4) . . no
C11 Fe2 C13 C12 -37.4(2) . . no
C13 Fe2 C12 C11 -119.2(4) . . no
As6 Fe2 C12 C13 -88.7(2) . . no
C13 Fe2 C14 C15 119.2(4) . . no
C12 Fe2 C14 C15 81.3(3) . . no
As7 Fe2 C13 C14 -89.7(2) . . no
As9 Fe2 C15 C14 153.3(2) . . no
C13 Fe2 C15 C14 -37.3(2) . . no
As10 Fe2 C13 C12 46.1(3) . . no
As10 Fe2 C15 C14 -155.9(2) . . no
C14 Fe2 C13 C18 121.4(5) . . no
C14 Fe2 C12 C17 158.9(5) . . no
C15 Fe2 C12 C17 -157.6(5) . . no
As6 Fe2 C14 C13 44.9(3) . . no
C15 Fe2 C13 C12 -80.6(3) . . no
As7 Fe2 C14 C13 96.2(2) . . no
As6 Fe2 C12 C11 152.1(2) . . no
As7 Fe2 C12 C11 -157.9(2) . . no
C11 Fe2 C15 C14 -118.2(4) . . no
C12 Fe2 C15 C14 -80.5(3) . . no
As6 Fe2 C13 C14 -145.5(2) . . no
C14 Fe2 C11 C15 -37.9(3) . . no
As7 Fe2 C14 C15 -144.7(2) . . no
As10 Fe2 C11 C12 -88.6(3) . . no
C13 Fe2 C11 C12 37.3(3) . . no
C14 Fe2 C11 C12 80.7(3) . . no
As9 Fe2 C12 C11 46.2(3) . . no
C13 Fe2 C11 C15 -81.3(3) . . no
C15 Fe2 C13 C18 158.7(5) . . no
As6 Fe2 C14 C15 164.04(19) . . no
As10 Fe2 C11 C15 152.8(2) . . no
C12 Fe2 C14 C13 -37.9(3) . . no
As8 Fe2 C13 C12 -157.8(2) . . no
C15 Fe2 C14 C13 -119.2(4) . . no
As10 Fe2 C12 C11 96.6(2) . . no
As6 Fe2 C11 C15 -157.3(2) . . no
As7 Fe2 C13 C12 152.4(2) . . no
As9 Fe2 C11 C15 97.0(3) . . no
C11 Fe2 C14 C13 -81.4(3) . . no
As9 Fe2 C14 C13 -156.8(2) . . no
As8 Fe2 C14 C13 152.0(2) . . no
C15 Fe2 C11 C12 118.6(4) . . no
As6 Fe2 C13 C12 96.5(2) . . no
As8 Fe2 C11 C15 47.0(3) . . no
C2 C1 C5 C4 -0.2(5) . . no
Fe1 C1 C2 C3 60.3(3) . . no
C2 C1 C5 C10 -176.6(4) . . no
C6 C1 C2 C7 1.6(8) . . no
C6 C1 C5 C10 -1.2(7) . . no
Fe1 C1 C2 C7 -122.7(5) . . no
Fe1 C1 C5 C4 -61.0(3) . . no
C5 C1 C2 Fe1 -60.4(3) . . no
C6 C1 C2 C3 -175.4(4) . . no
C2 C1 C5 Fe1 60.8(3) . . no
C6 C1 C5 C4 175.2(4) . . no
C5 C1 C2 C7 177.0(5) . . no
C6 C1 C2 Fe1 124.3(4) . . no
C5 C1 C2 C3 -0.1(5) . . no
C6 C1 C5 Fe1 -123.8(4) . . no
Fe1 C1 C5 C10 122.6(5) . . no
C7 C2 C3 C8 -1.9(8) . . no
C1 C2 C3 C4 0.3(5) . . no
C1 C2 C3 C8 175.1(4) . . no
Fe1 C2 C3 C8 -125.2(5) . . no
Fe1 C2 C3 C4 60.0(3) . . no
C7 C2 C3 C4 -176.7(5) . . no
C7 C2 C3 Fe1 123.3(5) . . no
C1 C2 C3 Fe1 -59.7(3) . . no
C8 C3 C4 C5 -175.2(5) . . no
Fe1 C3 C4 C9 -124.1(5) . . no
Fe1 C3 C4 C5 59.8(3) . . no
C8 C3 C4 C9 1.0(8) . . no
C8 C3 C4 Fe1 125.1(5) . . no
C2 C3 C4 C5 -0.4(5) . . no
C2 C3 C4 Fe1 -60.2(3) . . no
C2 C3 C4 C9 175.8(5) . . no
C9 C4 C5 C10 0.8(8) . . no
C9 C4 C5 C1 -175.8(5) . . no
Fe1 C4 C5 C1 60.5(3) . . no
Fe1 C4 C5 C10 -122.9(4) . . no
C3 C4 C5 C1 0.3(5) . . no
C3 C4 C5 Fe1 -60.2(3) . . no
C3 C4 C5 C10 176.9(4) . . no
C9 C4 C5 Fe1 123.7(5) . . no
Hg1 C31 C36 F4 4.8(6) . . no
C32 C31 C36 C35 0.8(7) . . no
C32 C31 C36 F4 -179.3(4) . . no
Hg1 C31 C32 C33 176.4(3) . . no
C36 C31 C32 C33 0.5(6) . . no
Hg1 C31 C36 C35 -175.2(3) . . no
Hg1 C31 C32 Hg2 -1.6(5) . . no
C36 C31 C32 Hg2 -177.5(3) . . no
Hg2 C32 C33 C34 176.6(4) . . no
Hg2 C32 C33 F1 -2.1(6) . . no
C31 C32 C33 F1 179.8(4) . . no
C31 C32 C33 C34 -1.5(7) . . no
F1 C33 C34 C35 179.8(4) . . no
F1 C33 C34 F2 -1.5(6) . . no
C32 C33 C34 C35 1.1(7) . . no
C32 C33 C34 F2 179.7(4) . . no
F2 C34 C35 F3 0.5(6) . . no
F2 C34 C35 C36 -178.5(4) . . no
C33 C34 C35 C36 0.2(7) . . no
C33 C34 C35 F3 179.2(4) . . no
F3 C35 C36 C31 179.9(4) . . no
C34 C35 C36 C31 -1.2(7) . . no
C34 C35 C36 F4 178.9(4) . . no
F3 C35 C36 F4 -0.1(6) . . no
Hg2 C37 C38 C39 -175.6(3) . . no
C42 C37 C38 Hg3 -178.4(3) . . no
C38 C37 C42 F8 179.7(4) . . no
Hg2 C37 C42 C41 175.7(3) . . no
C42 C37 C38 C39 2.9(6) . . no
Hg2 C37 C38 Hg3 3.1(5) . . no
C38 C37 C42 C41 -2.9(7) . . no
Hg2 C37 C42 F8 -1.8(6) . . no
Hg3 C38 C39 F5 -0.6(6) . . no
C37 C38 C39 F5 178.1(4) . . no
C37 C38 C39 C40 -0.2(7) . . no
Hg3 C38 C39 C40 -178.9(3) . . no
C38 C39 C40 C41 -2.7(7) . . no
F5 C39 C40 C41 178.9(4) . . no
F5 C39 C40 F6 -0.6(6) . . no
C38 C39 C40 F6 177.8(4) . . no
F6 C40 C41 C42 -177.7(4) . . no
F6 C40 C41 F7 0.5(7) . . no
C39 C40 C41 F7 -179.0(4) . . no
C39 C40 C41 C42 2.8(7) . . no
C40 C41 C42 C37 0.0(7) . . no
F7 C41 C42 C37 -178.2(4) . . no
C40 C41 C42 F8 177.5(4) . . no
F7 C41 C42 F8 -0.7(6) . . no
Hg3 C43 C44 C45 -173.7(3) . . no
C48 C43 C44 Hg1 177.3(3) . . no
Hg3 C43 C44 Hg1 2.3(5) . . no
C44 C43 C48 F12 178.8(4) . . no
Hg3 C43 C48 C47 172.6(4) . . no
C48 C43 C44 C45 1.3(6) . . no
C44 C43 C48 C47 -2.5(7) . . no
Hg3 C43 C48 F12 -6.0(6) . . no
Hg1 C44 C45 C46 -174.8(4) . . no
Hg1 C44 C45 F9 3.8(6) . . no
C43 C44 C45 C46 1.2(7) . . no
C43 C44 C45 F9 179.8(4) . . no
C44 C45 C46 F10 178.0(4) . . no
F9 C45 C46 C47 178.8(4) . . no
F9 C45 C46 F10 -0.6(7) . . no
C44 C45 C46 C47 -2.6(7) . . no
F10 C46 C47 C48 -179.2(4) . . no
C45 C46 C47 C48 1.4(7) . . no
C45 C46 C47 F11 -178.6(4) . . no
F10 C46 C47 F11 0.8(7) . . no
F11 C47 C48 C43 -178.8(4) . . no
C46 C47 C48 F12 179.8(4) . . no
F11 C47 C48 F12 -0.1(6) . . no
C46 C47 C48 C43 1.2(7) . . no
C26 C21 C22 C27 -0.2(8) . . no
Fe3 C21 C25 C24 -60.7(3) . . no
C22 C21 C25 C30 -175.6(4) . . no
C26 C21 C22 Fe3 124.5(5) . . no
C26 C21 C22 C23 -175.3(5) . . no
C22 C21 C25 C24 -0.3(5) . . no
Fe3 C21 C22 C23 60.2(3) . . no
Fe3 C21 C22 C27 -124.8(4) . . no
C25 C21 C22 Fe3 -60.4(3) . . no
C25 C21 C22 C27 174.8(4) . . no
Fe3 C21 C25 C30 124.1(4) . . no
C22 C21 C25 Fe3 60.3(3) . . no
C26 C21 C25 C24 174.8(5) . . no
C26 C21 C25 Fe3 -124.5(5) . . no
C25 C21 C22 C23 -0.2(5) . . no
C26 C21 C25 C30 -0.4(8) . . no
C21 C22 C23 C24 0.7(5) . . no
C21 C22 C23 C28 175.4(4) . . no
C27 C22 C23 C28 0.3(7) . . no
Fe3 C22 C23 C24 60.8(3) . . no
C27 C22 C23 C24 -174.4(4) . . no
C27 C22 C23 Fe3 124.8(4) . . no
Fe3 C22 C23 C28 -124.5(4) . . no
C21 C22 C23 Fe3 -60.1(3) . . no
C22 C23 C24 C25 -0.9(5) . . no
C22 C23 C24 C29 174.9(4) . . no
C22 C23 C24 Fe3 -60.4(3) . . no
C28 C23 C24 C29 0.2(7) . . no
Fe3 C23 C24 C25 59.6(3) . . no
C28 C23 C24 C25 -175.6(4) . . no
Fe3 C23 C24 C29 -124.7(5) . . no
C28 C23 C24 Fe3 124.8(5) . . no
C23 C24 C25 Fe3 -59.5(3) . . no
C23 C24 C25 C30 175.9(4) . . no
Fe3 C24 C25 C30 -124.5(5) . . no
C23 C24 C25 C21 0.8(5) . . no
Fe3 C24 C25 C21 60.3(3) . . no
C29 C24 C25 C21 -175.0(4) . . no
C29 C24 C25 C30 0.2(8) . . no
C29 C24 C25 Fe3 124.7(5) . . no
C12 C11 C15 Fe2 -60.0(3) . . no
Fe2 C11 C15 C14 61.0(3) . . no
Fe2 C11 C15 C20 -123.0(5) . . no
C12 C11 C15 C14 1.0(5) . . no
C16 C11 C15 Fe2 124.2(4) . . no
C16 C11 C15 C14 -174.8(4) . . no
C15 C11 C12 C13 -0.4(5) . . no
C16 C11 C12 C17 -0.4(7) . . no
C16 C11 C12 C13 175.4(4) . . no
C15 C11 C12 C17 -176.2(4) . . no
Fe2 C11 C12 C17 123.8(5) . . no
Fe2 C11 C12 C13 -60.5(3) . . no
C16 C11 C12 Fe2 -124.2(4) . . no
C15 C11 C12 Fe2 60.0(3) . . no
C12 C11 C15 C20 177.0(4) . . no
C16 C11 C15 C20 1.2(7) . . no
C11 C12 C13 C14 -0.2(5) . . no
Fe2 C12 C13 C18 122.6(4) . . no
C11 C12 C13 Fe2 60.3(3) . . no
C11 C12 C13 C18 -177.1(4) . . no
C17 C12 C13 C14 175.5(4) . . no
C17 C12 C13 C18 -1.3(7) . . no
Fe2 C12 C13 C14 -60.6(3) . . no
C17 C12 C13 Fe2 -123.9(5) . . no
C12 C13 C14 Fe2 60.4(3) . . no
Fe2 C13 C14 C19 125.3(5) . . no
C18 C13 C14 C19 2.5(7) . . no
C12 C13 C14 C15 0.8(5) . . no
C12 C13 C14 C19 -174.4(4) . . no
C18 C13 C14 Fe2 -122.8(4) . . no
C18 C13 C14 C15 177.7(4) . . no
Fe2 C13 C14 C15 -59.5(3) . . no
Fe2 C14 C15 C11 -60.9(3) . . no
Fe2 C14 C15 C20 123.1(4) . . no
C13 C14 C15 Fe2 59.8(3) . . no
C13 C14 C15 C11 -1.1(5) . . no
C13 C14 C15 C20 -177.2(4) . . no
C19 C14 C15 Fe2 -125.0(5) . . no
C19 C14 C15 C11 174.1(4) . . no
C19 C14 C15 C20 -2.0(7) . . no
C53 C49 C50 C51 179.5(6) . . no
C50 C49 C50 C51 -0.5(10) 2_555 . no
C49 C50 C51 C52 1.0(12) . . no
C50 C51 C52 C51 -0.5(10) . 2_555 no
C59 C54 C55 C56 -0.11(15) . . no
C60 C54 C55 C56 -177.98(9) . . no
C55 C54 C59 C58 0.12(15) . . no
C60 C54 C59 C58 177.97(9) . . no
C54 C55 C56 C57 0.11(14) . . no
C55 C56 C57 C58 -0.12(15) . . no
C56 C57 C58 C59 0.14(15) . . no
C57 C58 C59 C54 -0.14(15) . . no
